data_4341118
loop_
_publ_author_name
'Yang, Xiang-Yuan'
'Li, Yongxin'
'Pullarkat, Sumod A.'

_publ_section_title
;
 A one-pot diastereoselective self assembly of C-stereogenic copper(i)
 diphosphine clusters.
;
_journal_issue 19
_journal_name_full 'Inorganic chemistry'
_journal_page_first 10232
_journal_page_last 10239
_journal_paper_doi 10.1021/ic501233w
_journal_volume 53
_journal_year 2014
_chemical_absolute_configuration ad
_chemical_formula_sum 'C150 H132 Cl18 Cu6 O6 P6'
_chemical_formula_weight 3235.72
_chemical_name_systematic
; 
 ? 
;
_space_group_IT_number 5
_symmetry_cell_setting monoclinic
_symmetry_space_group_name_Hall 'C 2y'
_symmetry_space_group_name_H-M 'C 1 2 1'
_atom_sites_solution_hydrogens geom
_atom_sites_solution_primary direct
_atom_sites_solution_secondary difmap
_audit_creation_method SHELXL-97
_cell_angle_alpha 90.00
_cell_angle_beta 105.650(2)
_cell_angle_gamma 90.00
_cell_formula_units_Z 4
_cell_length_a 29.8580(18)
_cell_length_b 17.4887(10)
_cell_length_c 28.7963(17)
_cell_measurement_reflns_used 9900
_cell_measurement_temperature 103(2)
_cell_measurement_theta_max 23.28
_cell_measurement_theta_min 2.42
_cell_volume 14479.3(15)
_computing_cell_refinement 'Bruker SAINT'
_computing_data_collection 'Bruker APEX2'
_computing_data_reduction 'Bruker SAINT'
_computing_molecular_graphics 'Bruker SHELXTL'
_computing_publication_material 'Bruker SHELXTL'
_computing_structure_refinement 'SHELXL-97 (Sheldrick, 2008)'
_computing_structure_solution 'SHELXS-97 (Sheldrick, 2008)'
_diffrn_ambient_temperature 103(2)
_diffrn_measured_fraction_theta_full 0.991
_diffrn_measured_fraction_theta_max 0.991
_diffrn_measurement_device_type 'Bruker APEX-II CCD'
_diffrn_measurement_method '\f and \w scans'
_diffrn_radiation_monochromator graphite
_diffrn_radiation_source 'fine-focus sealed tube'
_diffrn_radiation_type MoK\a
_diffrn_radiation_wavelength 0.71073
_diffrn_reflns_av_R_equivalents 0.0739
_diffrn_reflns_av_sigmaI/netI 0.1481
_diffrn_reflns_limit_h_max 42
_diffrn_reflns_limit_h_min -40
_diffrn_reflns_limit_k_max 16
_diffrn_reflns_limit_k_min -25
_diffrn_reflns_limit_l_max 34
_diffrn_reflns_limit_l_min -41
_diffrn_reflns_number 78054
_diffrn_reflns_theta_full 30.59
_diffrn_reflns_theta_max 30.59
_diffrn_reflns_theta_min 1.64
_exptl_absorpt_coefficient_mu 1.319
_exptl_absorpt_correction_T_max 0.9018
_exptl_absorpt_correction_T_min 0.6205
_exptl_absorpt_correction_type multi-scan
_exptl_absorpt_process_details sadabs
_exptl_crystal_colour colourless
_exptl_crystal_density_diffrn 1.484
_exptl_crystal_density_method 'not measured'
_exptl_crystal_description plate
_exptl_crystal_F_000 6600
_exptl_crystal_size_max 0.40
_exptl_crystal_size_mid 0.30
_exptl_crystal_size_min 0.08
_refine_diff_density_max 2.497
_refine_diff_density_min -1.244
_refine_diff_density_rms 0.186
_refine_ls_abs_structure_details 'Flack H D (1983), Acta Cryst. A39, 876-881'
_refine_ls_abs_structure_Flack -0.005(11)
_refine_ls_extinction_method none
_refine_ls_goodness_of_fit_ref 0.991
_refine_ls_hydrogen_treatment constr
_refine_ls_matrix_type full
_refine_ls_number_parameters 1713
_refine_ls_number_reflns 37663
_refine_ls_number_restraints 140
_refine_ls_restrained_S_all 0.993
_refine_ls_R_factor_all 0.1405
_refine_ls_R_factor_gt 0.0672
_refine_ls_shift/su_max 0.001
_refine_ls_shift/su_mean 0.000
_refine_ls_structure_factor_coef Fsqd
_refine_ls_weighting_details 'calc w=1/[\s^2^(Fo^2^)+(0.0953P)^2^+0.0000P] where P=(Fo^2^+2Fc^2^)/3'
_refine_ls_weighting_scheme calc
_refine_ls_wR_factor_gt 0.1511
_refine_ls_wR_factor_ref 0.1983
_reflns_number_gt 21874
_reflns_number_total 37663
_reflns_threshold_expression >2sigma(I)
_cod_data_source_file ic501233w_si_003.cif
_cod_data_source_block leung685
_cod_depositor_comments
;
The following automatic conversions were performed:

'_symmetry_cell_setting' value 'Monoclinic' changed to 'monoclinic'
according to
/home/saulius/struct/COD-crude-data--automatic-downloads/rss-feeds/ACS/lib/dictionaries/cif_core.dic
dictionary named 'cif_core.dic' version 2.4.2 from 2011-04-26.

Automatic conversion script
Id: cif_fix_values 2281 2013-09-26 08:29:07Z andrius 

 Adding full bibliography for 4341116--4341121.cif.
;
_cod_original_sg_symbol_H-M C2
_cod_database_code 4341118

loop_
_symmetry_equiv_pos_as_xyz
'x, y, z'
'-x, y, -z'
'x+1/2, y+1/2, z'
'-x+1/2, y+1/2, -z'

loop_
_atom_site_label
_atom_site_type_symbol
_atom_site_fract_x
_atom_site_fract_y
_atom_site_fract_z
_atom_site_U_iso_or_equiv
_atom_site_adp_type
_atom_site_occupancy
_atom_site_symmetry_multiplicity
_atom_site_calc_flag
_atom_site_refinement_flags
_atom_site_disorder_assembly
_atom_site_disorder_group
Cu1 Cu 0.63528(3) 0.39051(5) 0.23465(3) 0.02216(19) Uani 1 1 d . . .
Cu2 Cu 0.56678(3) 0.37246(5) 0.30391(3) 0.0235(2) Uani 1 1 d . . .
Cu3 Cu 0.51943(3) 0.24229(5) 0.23363(3) 0.0235(2) Uani 1 1 d . . .
Cu4 Cu 0.59269(3) 0.12904(5) 0.30736(3) 0.0255(2) Uani 1 1 d . . .
Cu5 Cu 0.65358(3) 0.14655(5) 0.23851(3) 0.02288(19) Uani 1 1 d . . .
Cu6 Cu 0.70461(3) 0.28737(5) 0.31045(3) 0.0237(2) Uani 1 1 d . . .
C1 C 0.6583(2) 0.4814(5) 0.1393(3) 0.0278(17) Uani 1 1 d . . .
C2 C 0.6787(3) 0.4141(5) 0.1304(3) 0.0309(19) Uani 1 1 d . . .
H2 H 0.6907 0.3788 0.1558 0.037 Uiso 1 1 calc R . .
C3 C 0.6814(3) 0.3987(5) 0.0851(3) 0.039(2) Uani 1 1 d . . .
H3 H 0.6960 0.3526 0.0795 0.046 Uiso 1 1 calc R . .
C4 C 0.6641(3) 0.4468(5) 0.0473(3) 0.038(2) Uani 1 1 d . . .
H4 H 0.6655 0.4338 0.0157 0.046 Uiso 1 1 calc R . .
C5 C 0.6446(3) 0.5140(5) 0.0560(3) 0.039(2) Uani 1 1 d . . .
H5 H 0.6330 0.5491 0.0304 0.047 Uiso 1 1 calc R . .
C6 C 0.6417(3) 0.5311(5) 0.1017(3) 0.0327(18) Uani 1 1 d . . .
H6 H 0.6279 0.5779 0.1073 0.039 Uiso 1 1 calc R . .
C7 C 0.7043(2) 0.5461(4) 0.2324(2) 0.0197(14) Uani 1 1 d . . .
C8 C 0.7265(2) 0.5955(4) 0.2082(3) 0.0268(16) Uani 1 1 d . . .
H8 H 0.7157 0.6004 0.1742 0.032 Uiso 1 1 calc R . .
C9 C 0.7646(2) 0.6380(4) 0.2340(3) 0.0288(17) Uani 1 1 d . . .
H9 H 0.7796 0.6725 0.2177 0.035 Uiso 1 1 calc R . .
C10 C 0.7805(2) 0.6294(5) 0.2839(3) 0.0315(18) Uani 1 1 d . . .
H10 H 0.8064 0.6582 0.3016 0.038 Uiso 1 1 calc R . .
C11 C 0.7586(3) 0.5792(5) 0.3077(3) 0.0368(19) Uani 1 1 d . . .
H11 H 0.7694 0.5732 0.3416 0.044 Uiso 1 1 calc R . .
C12 C 0.7204(2) 0.5375(4) 0.2813(3) 0.0274(16) Uani 1 1 d . . .
H12 H 0.7054 0.5026 0.2975 0.033 Uiso 1 1 calc R . .
C13 C 0.6084(2) 0.5756(4) 0.1922(3) 0.0232(15) Uani 1 1 d . . .
H13 H 0.6191 0.6162 0.1732 0.028 Uiso 1 1 calc R . .
C14 C 0.5598(2) 0.5494(4) 0.1619(2) 0.0196(14) Uani 1 1 d . . .
H14A H 0.5633 0.5169 0.1350 0.023 Uiso 1 1 calc R . .
H14B H 0.5449 0.5184 0.1823 0.023 Uiso 1 1 calc R . .
C15 C 0.5288(2) 0.6176(4) 0.1417(3) 0.0249(16) Uani 1 1 d . . .
C16 C 0.4776(2) 0.6026(4) 0.1198(3) 0.0262(16) Uani 1 1 d . . .
C17 C 0.4478(3) 0.6653(5) 0.1101(3) 0.0331(18) Uani 1 1 d . . .
H17 H 0.4600 0.7153 0.1179 0.040 Uiso 1 1 calc R . .
C18 C 0.4010(3) 0.6561(5) 0.0895(3) 0.040(2) Uani 1 1 d . . .
H18 H 0.3810 0.6994 0.0836 0.048 Uiso 1 1 calc R . .
C19 C 0.3830(3) 0.5837(5) 0.0772(3) 0.0320(18) Uani 1 1 d . . .
H19 H 0.3507 0.5774 0.0624 0.038 Uiso 1 1 calc R . .
C20 C 0.4116(3) 0.5212(5) 0.0863(3) 0.0329(18) Uani 1 1 d . . .
H20 H 0.3992 0.4717 0.0774 0.039 Uiso 1 1 calc R . .
C21 C 0.4593(2) 0.5299(5) 0.1086(3) 0.0283(17) Uani 1 1 d . . .
H21 H 0.4788 0.4862 0.1161 0.034 Uiso 1 1 calc R . .
C22 C 0.6073(2) 0.6109(4) 0.2395(2) 0.0198(14) Uani 1 1 d . . .
C23 C 0.6214(2) 0.6860(4) 0.2509(3) 0.0285(17) Uani 1 1 d . . .
H23 H 0.6331 0.7158 0.2292 0.034 Uiso 1 1 calc R . .
C24 C 0.6182(3) 0.7170(5) 0.2945(3) 0.0333(18) Uani 1 1 d . . .
H24 H 0.6273 0.7685 0.3022 0.040 Uiso 1 1 calc R . .
C25 C 0.6020(2) 0.6739(4) 0.3265(3) 0.0251(16) Uani 1 1 d . . .
H25 H 0.6002 0.6960 0.3561 0.030 Uiso 1 1 calc R . .
C26 C 0.5880(2) 0.5975(4) 0.3162(3) 0.0227(15) Uani 1 1 d . . .
C27 C 0.5914(2) 0.5675(4) 0.2726(2) 0.0201(14) Uani 1 1 d . . .
H27 H 0.5826 0.5158 0.2650 0.024 Uiso 1 1 calc R . .
C28 C 0.5708(2) 0.5530(4) 0.3529(2) 0.0253(16) Uani 1 1 d . . .
H28 H 0.5531 0.5887 0.3686 0.030 Uiso 1 1 calc R . .
C29 C 0.6129(3) 0.5187(5) 0.3933(3) 0.0281(17) Uani 1 1 d . . .
H29A H 0.6156 0.4636 0.3866 0.034 Uiso 1 1 calc R . .
H29B H 0.6419 0.5440 0.3910 0.034 Uiso 1 1 calc R . .
C30 C 0.6092(3) 0.5269(5) 0.4435(3) 0.0288(17) Uani 1 1 d . . .
C31 C 0.6428(3) 0.4783(5) 0.4820(3) 0.0291(17) Uani 1 1 d . . .
C32 C 0.6466(3) 0.4963(5) 0.5294(3) 0.0318(18) Uani 1 1 d . . .
H32 H 0.6300 0.5384 0.5374 0.038 Uiso 1 1 calc R . .
C33 C 0.6754(3) 0.4514(6) 0.5658(3) 0.044(2) Uani 1 1 d . . .
H33 H 0.6781 0.4628 0.5987 0.053 Uiso 1 1 calc R . .
C34 C 0.6996(3) 0.3906(6) 0.5540(3) 0.045(2) Uani 1 1 d . . .
H34 H 0.7185 0.3596 0.5787 0.055 Uiso 1 1 calc R . .
C35 C 0.6965(3) 0.3753(5) 0.5066(3) 0.043(2) Uani 1 1 d . . .
H35 H 0.7143 0.3347 0.4988 0.052 Uiso 1 1 calc R . .
C36 C 0.6680(2) 0.4176(4) 0.4702(3) 0.0279(16) Uani 1 1 d . . .
H36 H 0.6655 0.4057 0.4374 0.033 Uiso 1 1 calc R . .
C37 C 0.5037(2) 0.4537(4) 0.3744(2) 0.0225(15) Uani 1 1 d . . .
C38 C 0.4774(2) 0.5097(5) 0.3895(3) 0.0298(17) Uani 1 1 d . . .
H38 H 0.4732 0.5583 0.3741 0.036 Uiso 1 1 calc R . .
C39 C 0.4575(3) 0.4951(5) 0.4263(3) 0.0325(19) Uani 1 1 d . . .
H39 H 0.4407 0.5342 0.4372 0.039 Uiso 1 1 calc R . .
C40 C 0.4618(3) 0.4241(5) 0.4473(3) 0.0335(19) Uani 1 1 d . . .
H40 H 0.4468 0.4135 0.4718 0.040 Uiso 1 1 calc R . .
C41 C 0.4878(3) 0.3681(5) 0.4332(3) 0.0353(19) Uani 1 1 d . . .
H41 H 0.4909 0.3195 0.4485 0.042 Uiso 1 1 calc R . .
C42 C 0.5096(2) 0.3816(5) 0.3969(3) 0.0294(17) Uani 1 1 d . . .
H42 H 0.5279 0.3432 0.3876 0.035 Uiso 1 1 calc R . .
C43 C 0.4848(2) 0.5155(4) 0.2796(3) 0.0240(15) Uani 1 1 d . . .
C44 C 0.4735(3) 0.5925(4) 0.2764(3) 0.0281(16) Uani 1 1 d . . .
H44 H 0.4917 0.6277 0.2988 0.034 Uiso 1 1 calc R . .
C45 C 0.4358(3) 0.6178(5) 0.2409(3) 0.037(2) Uani 1 1 d . . .
H45 H 0.4285 0.6708 0.2388 0.045 Uiso 1 1 calc R . .
C46 C 0.4088(3) 0.5681(5) 0.2083(3) 0.0346(19) Uani 1 1 d . . .
H46 H 0.3829 0.5867 0.1839 0.041 Uiso 1 1 calc R . .
C47 C 0.4188(3) 0.4926(6) 0.2108(3) 0.038(2) Uani 1 1 d . . .
H47 H 0.3994 0.4583 0.1886 0.045 Uiso 1 1 calc R . .
C48 C 0.4573(2) 0.4647(4) 0.2454(3) 0.0263(16) Uani 1 1 d . . .
H48 H 0.4650 0.4119 0.2460 0.032 Uiso 1 1 calc R . .
C49 C 0.4063(2) 0.2698(4) 0.2369(3) 0.0256(15) Uani 1 1 d U . .
C50 C 0.3600(2) 0.2869(4) 0.2162(3) 0.0305(17) Uani 1 1 d U . .
H50 H 0.3464 0.2772 0.1829 0.037 Uiso 1 1 calc R . .
C51 C 0.3336(3) 0.3179(5) 0.2439(3) 0.042(2) Uani 1 1 d . . .
H51 H 0.3018 0.3294 0.2293 0.050 Uiso 1 1 calc R . .
C52 C 0.3519(3) 0.3327(5) 0.2917(3) 0.038(2) Uani 1 1 d . . .
H52 H 0.3328 0.3531 0.3103 0.046 Uiso 1 1 calc R . .
C53 C 0.3991(3) 0.3175(5) 0.3132(3) 0.038(2) Uani 1 1 d . . .
H53 H 0.4128 0.3294 0.3461 0.045 Uiso 1 1 calc R . .
C54 C 0.4254(3) 0.2849(5) 0.2854(3) 0.0343(17) Uani 1 1 d U . .
H54 H 0.4571 0.2726 0.2999 0.041 Uiso 1 1 calc R . .
C55 C 0.4217(2) 0.2537(4) 0.1407(3) 0.0254(16) Uani 1 1 d . . .
C56 C 0.3807(3) 0.2257(5) 0.1093(3) 0.0354(19) Uani 1 1 d . . .
H56 H 0.3613 0.1924 0.1213 0.042 Uiso 1 1 calc R . .
C57 C 0.3680(3) 0.2457(5) 0.0614(3) 0.041(2) Uani 1 1 d . . .
H57 H 0.3402 0.2250 0.0408 0.049 Uiso 1 1 calc R . .
C58 C 0.3943(3) 0.2944(5) 0.0427(3) 0.0358(19) Uani 1 1 d . . .
H58 H 0.3851 0.3074 0.0095 0.043 Uiso 1 1 calc R . .
C59 C 0.4347(3) 0.3248(5) 0.0731(3) 0.0336(18) Uani 1 1 d . . .
H59 H 0.4533 0.3597 0.0611 0.040 Uiso 1 1 calc R . .
C60 C 0.4474(3) 0.3035(4) 0.1211(3) 0.0325(18) Uani 1 1 d . . .
H60 H 0.4752 0.3242 0.1416 0.039 Uiso 1 1 calc R . .
C61 C 0.4227(2) 0.1243(4) 0.2014(3) 0.0261(16) Uani 1 1 d . . .
H61 H 0.3888 0.1256 0.1842 0.031 Uiso 1 1 calc R . .
C62 C 0.4466(3) 0.0748(4) 0.1704(3) 0.0303(17) Uani 1 1 d . . .
H62A H 0.4553 0.1079 0.1463 0.036 Uiso 1 1 calc R . .
H62B H 0.4755 0.0527 0.1915 0.036 Uiso 1 1 calc R . .
C63 C 0.4158(2) 0.0103(4) 0.1443(2) 0.0228(15) Uani 1 1 d . . .
C64 C 0.4363(3) -0.0444(5) 0.1158(3) 0.0323(18) Uani 1 1 d . . .
C65 C 0.4050(3) -0.0902(6) 0.0818(3) 0.044(2) Uani 1 1 d . . .
H65 H 0.3725 -0.0853 0.0774 0.052 Uiso 1 1 calc R . .
C66 C 0.4216(3) -0.1411(6) 0.0553(3) 0.049(2) Uani 1 1 d . . .
H66 H 0.4001 -0.1715 0.0324 0.059 Uiso 1 1 calc R . .
C67 C 0.4673(3) -0.1506(5) 0.0601(3) 0.044(2) Uani 1 1 d . . .
H67 H 0.4780 -0.1858 0.0404 0.053 Uiso 1 1 calc R . .
C68 C 0.4989(3) -0.1068(6) 0.0951(4) 0.067(3) Uani 1 1 d . . .
H68 H 0.5314 -0.1140 0.1006 0.081 Uiso 1 1 calc R . .
C69 C 0.4822(3) -0.0542(6) 0.1209(4) 0.053(3) Uani 1 1 d . . .
H69 H 0.5037 -0.0232 0.1435 0.063 Uiso 1 1 calc R . .
C70 C 0.4267(2) 0.0910(4) 0.2500(3) 0.0286(17) Uani 1 1 d . . .
C71 C 0.3873(3) 0.0692(5) 0.2643(3) 0.0354(19) Uani 1 1 d . . .
H71 H 0.3573 0.0792 0.2436 0.043 Uiso 1 1 calc R . .
C72 C 0.3913(3) 0.0335(5) 0.3080(3) 0.0337(19) Uani 1 1 d . . .
H72 H 0.3642 0.0177 0.3166 0.040 Uiso 1 1 calc R . .
C73 C 0.4357(3) 0.0204(5) 0.3400(3) 0.0317(18) Uani 1 1 d . . .
H73 H 0.4386 -0.0039 0.3702 0.038 Uiso 1 1 calc R . .
C74 C 0.4752(2) 0.0437(4) 0.3268(3) 0.0258(16) Uani 1 1 d . . .
C75 C 0.4704(2) 0.0786(4) 0.2826(3) 0.0284(17) Uani 1 1 d . . .
H75 H 0.4975 0.0947 0.2740 0.034 Uiso 1 1 calc R . .
C76 C 0.5224(2) 0.0297(4) 0.3624(3) 0.0285(17) Uani 1 1 d . . .
H76 H 0.5207 -0.0186 0.3805 0.034 Uiso 1 1 calc R . .
C77 C 0.5357(3) 0.0972(4) 0.3994(3) 0.0323(18) Uani 1 1 d . . .
H77A H 0.5633 0.1233 0.3942 0.039 Uiso 1 1 calc R . .
H77B H 0.5098 0.1345 0.3922 0.039 Uiso 1 1 calc R . .
C78 C 0.5458(3) 0.0764(5) 0.4508(3) 0.039(2) Uani 1 1 d . . .
C79 C 0.5656(3) 0.1371(5) 0.4876(3) 0.0350(19) Uani 1 1 d . . .
C80 C 0.5713(3) 0.1190(6) 0.5367(3) 0.049(2) Uani 1 1 d . . .
H80 H 0.5619 0.0709 0.5461 0.059 Uiso 1 1 calc R . .
C81 C 0.5914(3) 0.1744(6) 0.5710(3) 0.050(3) Uani 1 1 d . . .
H81 H 0.5970 0.1623 0.6042 0.060 Uiso 1 1 calc R . .
C82 C 0.6034(3) 0.2469(6) 0.5579(4) 0.050(3) Uani 1 1 d . . .
H82 H 0.6164 0.2837 0.5821 0.061 Uiso 1 1 calc R . .
C83 C 0.5965(3) 0.2647(6) 0.5109(3) 0.044(2) Uani 1 1 d . . .
H83 H 0.6042 0.3142 0.5018 0.053 Uiso 1 1 calc R . .
C84 C 0.5776(3) 0.2086(6) 0.4746(3) 0.040(2) Uani 1 1 d . . .
H84 H 0.5733 0.2207 0.4415 0.049 Uiso 1 1 calc R . .
C85 C 0.6135(3) -0.0288(4) 0.3807(3) 0.0301(17) Uani 1 1 d . . .
C86 C 0.6036(3) -0.1019(5) 0.3963(3) 0.046(2) Uani 1 1 d . . .
H86 H 0.5746 -0.1257 0.3823 0.055 Uiso 1 1 calc R . .
C87 C 0.6372(3) -0.1386(5) 0.4328(4) 0.053(3) Uani 1 1 d . . .
H87 H 0.6307 -0.1878 0.4433 0.063 Uiso 1 1 calc R . .
C88 C 0.6791(3) -0.1056(5) 0.4535(3) 0.042(2) Uani 1 1 d . . .
H88 H 0.7017 -0.1326 0.4774 0.050 Uiso 1 1 calc R . .
C89 C 0.6892(3) -0.0305(5) 0.4396(3) 0.0362(19) Uani 1 1 d . . .
H89 H 0.7179 -0.0065 0.4548 0.043 Uiso 1 1 calc R . .
C90 C 0.6554(3) 0.0074(5) 0.4026(3) 0.0327(18) Uani 1 1 d . . .
H90 H 0.6614 0.0574 0.3929 0.039 Uiso 1 1 calc R . .
C91 C 0.5526(2) -0.0550(4) 0.2876(3) 0.0274(16) Uani 1 1 d . . .
C92 C 0.5168(3) -0.1095(5) 0.2845(3) 0.0359(19) Uani 1 1 d . . .
H92 H 0.4977 -0.1067 0.3060 0.043 Uiso 1 1 calc R . .
C93 C 0.5099(3) -0.1651(5) 0.2513(3) 0.044(2) Uani 1 1 d . . .
H93 H 0.4863 -0.2021 0.2504 0.053 Uiso 1 1 calc R . .
C94 C 0.5358(3) -0.1705(5) 0.2181(3) 0.041(2) Uani 1 1 d . . .
H94 H 0.5301 -0.2105 0.1949 0.049 Uiso 1 1 calc R . .
C95 C 0.5695(3) -0.1183(5) 0.2191(3) 0.043(2) Uani 1 1 d . . .
H95 H 0.5875 -0.1215 0.1966 0.051 Uiso 1 1 calc R . .
C96 C 0.5776(3) -0.0607(4) 0.2526(3) 0.0302(17) Uani 1 1 d . . .
H96 H 0.6007 -0.0236 0.2522 0.036 Uiso 1 1 calc R . .
C97 C 0.6985(2) -0.0357(4) 0.2465(3) 0.0210(15) Uani 1 1 d . . .
C98 C 0.7017(2) -0.0317(4) 0.2951(3) 0.0276(16) Uani 1 1 d . . .
H98 H 0.6972 0.0159 0.3091 0.033 Uiso 1 1 calc R . .
C99 C 0.7116(3) -0.0981(5) 0.3243(3) 0.0362(19) Uani 1 1 d . . .
H99 H 0.7139 -0.0955 0.3578 0.043 Uiso 1 1 calc R . .
C100 C 0.7179(3) -0.1668(5) 0.3032(3) 0.0326(18) Uani 1 1 d . . .
H100 H 0.7243 -0.2117 0.3224 0.039 Uiso 1 1 calc R . .
C101 C 0.7150(3) -0.1710(5) 0.2558(3) 0.0321(18) Uani 1 1 d . . .
H101 H 0.7200 -0.2186 0.2421 0.039 Uiso 1 1 calc R . .
C102 C 0.7048(3) -0.1060(4) 0.2267(3) 0.0289(17) Uani 1 1 d . . .
H102 H 0.7022 -0.1099 0.1931 0.035 Uiso 1 1 calc R . .
C103 C 0.6581(3) 0.0233(4) 0.1490(3) 0.0257(16) Uani 1 1 d . . .
C104 C 0.6812(3) -0.0030(5) 0.1162(3) 0.0334(18) Uani 1 1 d . . .
H104 H 0.7140 -0.0105 0.1260 0.040 Uiso 1 1 calc R . .
C105 C 0.6560(3) -0.0184(5) 0.0688(3) 0.043(2) Uani 1 1 d . . .
H105 H 0.6717 -0.0348 0.0459 0.051 Uiso 1 1 calc R . .
C106 C 0.6075(3) -0.0097(5) 0.0550(3) 0.045(2) Uani 1 1 d . . .
H106 H 0.5903 -0.0215 0.0230 0.054 Uiso 1 1 calc R . .
C107 C 0.5849(3) 0.0160(6) 0.0879(3) 0.049(2) Uani 1 1 d . . .
H107 H 0.5521 0.0234 0.0785 0.058 Uiso 1 1 calc R . .
C108 C 0.6102(3) 0.0309(5) 0.1345(3) 0.037(2) Uani 1 1 d . . .
H108 H 0.5944 0.0469 0.1574 0.045 Uiso 1 1 calc R . .
C109 C 0.7483(2) 0.0727(4) 0.2057(3) 0.0249(16) Uani 1 1 d . . .
H109 H 0.7577 0.0278 0.1890 0.030 Uiso 1 1 calc R . .
C110 C 0.7475(2) 0.1425(4) 0.1731(2) 0.0228(15) Uani 1 1 d . . .
H11A H 0.7149 0.1539 0.1555 0.027 Uiso 1 1 calc R . .
H11B H 0.7599 0.1873 0.1936 0.027 Uiso 1 1 calc R . .
C111 C 0.7753(2) 0.1314(4) 0.1373(3) 0.0262(16) Uani 1 1 d . . .
C112 C 0.7790(2) 0.1983(4) 0.1060(3) 0.0244(15) Uani 1 1 d . . .
C113 C 0.7727(3) 0.1863(5) 0.0573(3) 0.0322(18) Uani 1 1 d . . .
H113 H 0.7652 0.1368 0.0439 0.039 Uiso 1 1 calc R . .
C114 C 0.7776(3) 0.2477(5) 0.0277(3) 0.0348(19) Uani 1 1 d . . .
H114 H 0.7724 0.2402 -0.0060 0.042 Uiso 1 1 calc R . .
C115 C 0.7896(3) 0.3181(5) 0.0473(3) 0.043(2) Uani 1 1 d . . .
H115 H 0.7931 0.3597 0.0273 0.052 Uiso 1 1 calc R . .
C116 C 0.7968(3) 0.3291(5) 0.0964(3) 0.039(2) Uani 1 1 d . . .
H116 H 0.8058 0.3781 0.1100 0.047 Uiso 1 1 calc R . .
C117 C 0.7912(3) 0.2702(5) 0.1259(3) 0.0348(19) Uani 1 1 d . . .
H117 H 0.7955 0.2786 0.1594 0.042 Uiso 1 1 calc R . .
C118 C 0.7836(2) 0.0787(4) 0.2550(3) 0.0236(15) Uani 1 1 d . . .
C119 C 0.8215(2) 0.0284(5) 0.2667(3) 0.0294(17) Uani 1 1 d . . .
H119 H 0.8242 -0.0113 0.2451 0.035 Uiso 1 1 calc R . .
C120 C 0.8556(3) 0.0375(5) 0.3108(3) 0.039(2) Uani 1 1 d . . .
H120 H 0.8815 0.0039 0.3190 0.046 Uiso 1 1 calc R . .
C121 C 0.8514(3) 0.0950(5) 0.3422(3) 0.0351(19) Uani 1 1 d . . .
H121 H 0.8747 0.1005 0.3718 0.042 Uiso 1 1 calc R . .
C122 C 0.8134(2) 0.1456(4) 0.3310(3) 0.0247(15) Uani 1 1 d . . .
C123 C 0.7798(2) 0.1364(4) 0.2873(2) 0.0204(14) Uani 1 1 d . . .
H123 H 0.7538 0.1699 0.2792 0.025 Uiso 1 1 calc R . .
C124 C 0.8091(2) 0.2064(4) 0.3669(3) 0.0250(16) Uani 1 1 d . . .
H124 H 0.8414 0.2202 0.3858 0.030 Uiso 1 1 calc R . .
C125 C 0.7830(3) 0.1791(5) 0.4034(3) 0.0306(18) Uani 1 1 d . . .
H12A H 0.7526 0.2057 0.3962 0.037 Uiso 1 1 calc R . .
H12B H 0.7765 0.1237 0.3983 0.037 Uiso 1 1 calc R . .
C126 C 0.8076(3) 0.1915(4) 0.4559(3) 0.0284(17) Uani 1 1 d . . .
C127 C 0.7794(2) 0.1816(4) 0.4921(3) 0.0256(16) Uani 1 1 d . . .
C128 C 0.8036(3) 0.1824(5) 0.5411(3) 0.0328(18) Uani 1 1 d . . .
H128 H 0.8366 0.1868 0.5507 0.039 Uiso 1 1 calc R . .
C129 C 0.7788(3) 0.1766(5) 0.5754(3) 0.0347(19) Uani 1 1 d . . .
H129 H 0.7951 0.1761 0.6087 0.042 Uiso 1 1 calc R . .
C130 C 0.7313(3) 0.1716(5) 0.5619(3) 0.036(2) Uani 1 1 d . . .
H130 H 0.7145 0.1686 0.5856 0.044 Uiso 1 1 calc R . .
C131 C 0.7085(3) 0.1709(5) 0.5142(3) 0.039(2) Uani 1 1 d . . .
H131 H 0.6755 0.1672 0.5050 0.047 Uiso 1 1 calc R . .
C132 C 0.7315(2) 0.1754(4) 0.4786(3) 0.0297(17) Uani 1 1 d . . .
H132 H 0.7146 0.1742 0.4455 0.036 Uiso 1 1 calc R . .
C133 C 0.8019(2) 0.3682(4) 0.3847(2) 0.0263(16) Uani 1 1 d . . .
C134 C 0.8492(3) 0.3794(5) 0.4056(3) 0.0355(19) Uani 1 1 d . . .
H134 H 0.8711 0.3459 0.3976 0.043 Uiso 1 1 calc R . .
C135 C 0.8649(3) 0.4386(5) 0.4379(3) 0.039(2) Uani 1 1 d . . .
H135 H 0.8973 0.4469 0.4512 0.047 Uiso 1 1 calc R . .
C136 C 0.8321(3) 0.4864(5) 0.4509(3) 0.0339(18) Uani 1 1 d . . .
H136 H 0.8425 0.5269 0.4732 0.041 Uiso 1 1 calc R . .
C137 C 0.7855(3) 0.4746(5) 0.4317(3) 0.038(2) Uani 1 1 d . . .
H137 H 0.7636 0.5066 0.4408 0.046 Uiso 1 1 calc R . .
C138 C 0.7699(3) 0.4151(5) 0.3982(3) 0.0297(17) Uani 1 1 d . . .
H138 H 0.7375 0.4070 0.3849 0.036 Uiso 1 1 calc R . .
C139 C 0.8126(3) 0.3226(4) 0.2948(2) 0.0238(15) Uani 1 1 d . . .
C140 C 0.8582(3) 0.2995(5) 0.2980(3) 0.0318(18) Uani 1 1 d . . .
H140 H 0.8735 0.2646 0.3224 0.038 Uiso 1 1 calc R . .
C141 C 0.8812(3) 0.3273(5) 0.2658(3) 0.041(2) Uani 1 1 d . . .
H141 H 0.9122 0.3120 0.2681 0.049 Uiso 1 1 calc R . .
C142 C 0.8583(3) 0.3778(5) 0.2301(3) 0.047(2) Uani 1 1 d . . .
H142 H 0.8740 0.3969 0.2078 0.056 Uiso 1 1 calc R . .
C143 C 0.8123(3) 0.4015(5) 0.2261(3) 0.039(2) Uani 1 1 d . . .
H143 H 0.7972 0.4359 0.2013 0.047 Uiso 1 1 calc R . .
C144 C 0.7898(3) 0.3747(4) 0.2579(3) 0.0314(17) Uani 1 1 d . . .
H144 H 0.7589 0.3906 0.2555 0.038 Uiso 1 1 calc R . .
C145 C 0.5848(3) 0.2683(7) 0.1144(3) 0.054(3) Uani 1 1 d . . .
H14C H 0.6032 0.2877 0.1462 0.065 Uiso 1 1 calc R . .
H14D H 0.5602 0.2343 0.1200 0.065 Uiso 1 1 calc R . .
C146 C 0.7716(3) 0.5527(5) 0.0945(4) 0.053(3) Uani 1 1 d . . .
H14E H 0.7423 0.5244 0.0921 0.064 Uiso 1 1 calc R . .
H14F H 0.7956 0.5329 0.1228 0.064 Uiso 1 1 calc R . .
C148 C 0.3040(3) 0.3970(5) 0.1083(3) 0.038(2) Uani 1 1 d . . .
H14G H 0.3125 0.4383 0.1326 0.046 Uiso 1 1 calc R . .
H14H H 0.3322 0.3662 0.1099 0.046 Uiso 1 1 calc R . .
C149 C 0.5026(3) 0.7255(6) 0.4356(3) 0.053(3) Uani 1 1 d . . .
H14I H 0.5218 0.6792 0.4457 0.063 Uiso 1 1 calc R . .
H14J H 0.5171 0.7680 0.4572 0.063 Uiso 1 1 calc R . .
C150 C 1.0000 0.6752(15) 0.0000 0.154(10) Uani 1 2 d SU . .
H15A H 0.9754 0.7089 -0.0195 0.185 Uiso 0.50 1 calc PR . .
H15B H 1.0246 0.7089 0.0195 0.185 Uiso 0.50 1 calc PR . .
Cl1 Cl 0.55423(5) 0.35846(10) 0.21650(6) 0.0209(3) Uani 1 1 d . . .
Cl2 Cl 0.65107(5) 0.37921(10) 0.32211(6) 0.0205(3) Uani 1 1 d . . .
Cl3 Cl 0.55329(6) 0.24433(10) 0.32190(6) 0.0224(4) Uani 1 1 d . . .
Cl4 Cl 0.57035(6) 0.14524(10) 0.21908(6) 0.0240(4) Uani 1 1 d . . .
Cl5 Cl 0.67073(6) 0.16761(10) 0.32617(6) 0.0218(4) Uani 1 1 d . . .
Cl6 Cl 0.67467(6) 0.27481(10) 0.22317(6) 0.0215(4) Uani 1 1 d . . .
Cl7 Cl 0.55844(8) 0.34613(16) 0.07849(9) 0.0539(6) Uani 1 1 d . . .
Cl8 Cl 0.62078(10) 0.21600(16) 0.08840(9) 0.0628(7) Uani 1 1 d . . .
Cl9 Cl 0.76291(8) 0.64991(14) 0.10204(9) 0.0505(6) Uani 1 1 d . . .
Cl10 Cl 0.78976(14) 0.53866(18) 0.04117(10) 0.0860(11) Uani 1 1 d . . .
C147 C 0.6132(5) 0.7876(11) 0.1079(6) 0.058(4) Uani 0.560(7) 1 d PDU A 1
H14K H 0.6179 0.8431 0.1045 0.069 Uiso 0.560(7) 1 calc PR A 1
H14L H 0.5923 0.7808 0.1290 0.069 Uiso 0.560(7) 1 calc PR A 1
Cl11 Cl 0.66618(16) 0.7454(3) 0.1348(2) 0.0489(14) Uani 0.560(7) 1 d PDU A 1
Cl12 Cl 0.5865(3) 0.7483(6) 0.0505(3) 0.143(4) Uani 0.560(7) 1 d PDU A 1
C47A C 0.6091(7) 0.7744(15) 0.0825(5) 0.050(5) Uani 0.440(7) 1 d PDU A 2
H47A H 0.6007 0.8262 0.0690 0.060 Uiso 0.440(7) 1 calc PR A 2
H47B H 0.5801 0.7485 0.0843 0.060 Uiso 0.440(7) 1 calc PR A 2
Cl1A Cl 0.6457(4) 0.7827(8) 0.1397(3) 0.105(4) Uani 0.440(7) 1 d PDU A 2
Cl2A Cl 0.6340(3) 0.7232(3) 0.04386(19) 0.059(2) Uani 0.440(7) 1 d PDU A 2
Cl13 Cl 0.28316(9) 0.43694(16) 0.05044(8) 0.0552(7) Uani 1 1 d . . .
Cl14 Cl 0.26010(8) 0.33812(14) 0.12092(9) 0.0515(6) Uani 1 1 d . . .
Cl15 Cl 0.50126(10) 0.74924(17) 0.37450(9) 0.0630(7) Uani 1 1 d . . .
Cl16 Cl 0.44621(8) 0.70888(16) 0.44139(9) 0.0521(6) Uani 1 1 d . . .
Cl19 Cl 0.97687(14) 0.6263(3) 0.03839(18) 0.1319(18) Uani 1 1 d U . .
O1 O 0.54451(18) 0.6809(3) 0.14211(19) 0.0329(13) Uani 1 1 d . . .
O2 O 0.5812(2) 0.5699(4) 0.45440(19) 0.0437(16) Uani 1 1 d . . .
O3 O 0.37558(18) 0.0053(3) 0.14639(19) 0.0372(14) Uani 1 1 d . . .
O4 O 0.5403(3) 0.0110(4) 0.4633(2) 0.080(3) Uani 1 1 d . . .
O5 O 0.79183(19) 0.0700(3) 0.13100(19) 0.0333(13) Uani 1 1 d . . .
O6 O 0.84839(18) 0.2088(4) 0.4690(2) 0.0477(17) Uani 1 1 d . . .
P1 P 0.65107(6) 0.49613(11) 0.20043(7) 0.0196(4) Uani 1 1 d . . .
P2 P 0.53205(6) 0.47229(11) 0.32625(7) 0.0202(4) Uani 1 1 d . . .
P3 P 0.44397(6) 0.22462(11) 0.20405(7) 0.0220(4) Uani 1 1 d U . .
P4 P 0.57012(7) 0.02076(11) 0.33288(7) 0.0257(4) Uani 1 1 d . . .
P5 P 0.68857(6) 0.05235(11) 0.21129(7) 0.0202(4) Uani 1 1 d . . .
P6 P 0.78104(6) 0.29533(11) 0.33829(7) 0.0212(4) Uani 1 1 d . . .
Cl20 Cl 0.5000 0.4812(2) 1.0000 0.0776(13) Uani 1 2 d SDU . .
Cl21 Cl 0.47389(18) 0.6399(3) 0.98919(18) 0.0606(14) Uani 0.50 1 d PDU B -1
C151 C 0.5215(6) 0.5756(7) 1.0070(7) 0.050(4) Uani 0.50 1 d PDU B -1
H15C H 0.5432 0.5835 0.9868 0.061 Uiso 0.50 1 calc PR B -1
H15D H 0.5387 0.5848 1.0411 0.061 Uiso 0.50 1 calc PR B -1

loop_
_atom_site_aniso_label
_atom_site_aniso_U_11
_atom_site_aniso_U_22
_atom_site_aniso_U_33
_atom_site_aniso_U_23
_atom_site_aniso_U_13
_atom_site_aniso_U_12
Cu1 0.0205(4) 0.0164(5) 0.0307(5) 0.0012(4) 0.0090(4) -0.0014(4)
Cu2 0.0221(4) 0.0171(5) 0.0339(5) 0.0005(4) 0.0120(4) 0.0005(4)
Cu3 0.0149(4) 0.0185(5) 0.0373(5) -0.0008(4) 0.0076(4) -0.0011(3)
Cu4 0.0195(4) 0.0172(5) 0.0399(5) 0.0015(4) 0.0082(4) -0.0019(4)
Cu5 0.0198(4) 0.0172(5) 0.0326(5) -0.0029(4) 0.0087(4) 0.0019(4)
Cu6 0.0172(4) 0.0211(5) 0.0332(5) -0.0038(4) 0.0073(4) 0.0003(4)
C1 0.023(4) 0.033(5) 0.031(4) -0.007(3) 0.013(3) -0.009(3)
C2 0.027(4) 0.036(5) 0.038(4) -0.011(4) 0.022(3) -0.013(3)
C3 0.041(5) 0.026(5) 0.056(5) -0.010(4) 0.026(4) -0.008(4)
C4 0.042(5) 0.047(6) 0.029(4) -0.008(4) 0.017(4) -0.013(4)
C5 0.039(5) 0.048(6) 0.036(5) 0.000(4) 0.020(4) 0.001(4)
C6 0.036(4) 0.038(5) 0.026(4) -0.002(3) 0.012(3) -0.001(4)
C7 0.018(3) 0.009(3) 0.033(4) -0.004(3) 0.008(3) 0.002(3)
C8 0.017(3) 0.024(4) 0.041(4) 0.002(3) 0.010(3) -0.001(3)
C9 0.020(4) 0.014(4) 0.056(5) -0.001(4) 0.017(3) -0.004(3)
C10 0.016(3) 0.027(4) 0.051(5) -0.012(4) 0.008(3) -0.003(3)
C11 0.033(4) 0.037(5) 0.039(5) -0.005(4) 0.006(4) -0.007(4)
C12 0.023(4) 0.024(4) 0.036(4) 0.001(3) 0.009(3) 0.002(3)
C13 0.017(3) 0.022(4) 0.033(4) 0.004(3) 0.009(3) -0.008(3)
C14 0.025(4) 0.013(3) 0.023(3) 0.003(3) 0.010(3) 0.001(3)
C15 0.023(4) 0.022(4) 0.031(4) 0.008(3) 0.009(3) 0.006(3)
C16 0.020(3) 0.027(4) 0.032(4) 0.006(3) 0.009(3) 0.005(3)
C17 0.030(4) 0.025(4) 0.042(5) -0.006(4) 0.005(3) 0.004(3)
C18 0.028(4) 0.047(6) 0.046(5) 0.010(4) 0.011(4) 0.011(4)
C19 0.023(4) 0.035(5) 0.038(4) -0.006(4) 0.008(3) 0.001(3)
C20 0.027(4) 0.030(5) 0.042(5) -0.002(4) 0.011(3) -0.001(3)
C21 0.022(4) 0.032(5) 0.032(4) 0.004(3) 0.009(3) 0.002(3)
C22 0.013(3) 0.015(4) 0.031(4) 0.000(3) 0.005(3) 0.002(3)
C23 0.027(4) 0.021(4) 0.042(4) -0.001(3) 0.017(3) -0.011(3)
C24 0.036(4) 0.019(4) 0.047(5) -0.010(4) 0.015(4) -0.009(3)
C25 0.027(4) 0.023(4) 0.027(4) -0.006(3) 0.009(3) 0.001(3)
C26 0.014(3) 0.021(4) 0.033(4) -0.004(3) 0.007(3) 0.001(3)
C27 0.013(3) 0.018(4) 0.029(4) -0.003(3) 0.006(3) -0.001(3)
C28 0.024(4) 0.027(4) 0.023(4) -0.006(3) 0.004(3) -0.006(3)
C29 0.024(4) 0.025(4) 0.035(4) -0.004(3) 0.008(3) -0.001(3)
C30 0.028(4) 0.028(4) 0.034(4) -0.003(3) 0.015(3) -0.005(3)
C31 0.025(4) 0.034(5) 0.030(4) 0.000(3) 0.010(3) -0.007(3)
C32 0.024(4) 0.036(5) 0.034(4) 0.005(4) 0.005(3) -0.004(3)
C33 0.038(5) 0.061(7) 0.028(4) 0.010(4) -0.001(4) -0.015(5)
C34 0.032(5) 0.057(7) 0.039(5) 0.011(5) -0.003(4) -0.005(5)
C35 0.029(4) 0.036(5) 0.057(6) -0.002(4) -0.002(4) -0.001(4)
C36 0.025(4) 0.026(4) 0.034(4) 0.000(3) 0.010(3) -0.002(3)
C37 0.019(3) 0.026(4) 0.022(3) -0.003(3) 0.005(3) -0.008(3)
C38 0.024(4) 0.027(4) 0.042(4) 0.002(3) 0.017(3) 0.011(3)
C39 0.023(4) 0.038(5) 0.041(4) 0.017(4) 0.017(3) 0.011(3)
C40 0.028(4) 0.046(5) 0.032(4) 0.004(4) 0.015(3) 0.002(4)
C41 0.037(4) 0.035(5) 0.035(4) 0.011(4) 0.012(3) -0.001(4)
C42 0.023(4) 0.029(4) 0.040(4) 0.005(4) 0.015(3) 0.005(3)
C43 0.018(3) 0.023(4) 0.034(4) 0.000(3) 0.011(3) -0.005(3)
C44 0.028(4) 0.017(4) 0.041(4) -0.001(3) 0.013(3) 0.004(3)
C45 0.047(5) 0.025(5) 0.036(4) 0.009(4) 0.005(4) 0.010(4)
C46 0.033(4) 0.043(6) 0.028(4) 0.001(4) 0.007(3) -0.003(4)
C47 0.023(4) 0.050(6) 0.039(5) 0.004(4) 0.008(3) -0.001(4)
C48 0.024(4) 0.021(4) 0.037(4) 0.000(3) 0.014(3) 0.000(3)
C49 0.023(3) 0.005(3) 0.054(4) 0.001(3) 0.018(3) -0.004(3)
C50 0.021(3) 0.016(4) 0.055(5) -0.006(4) 0.012(3) 0.002(3)
C51 0.021(4) 0.038(5) 0.069(6) 0.002(5) 0.017(4) -0.006(4)
C52 0.032(4) 0.029(5) 0.064(6) 0.000(4) 0.030(4) 0.002(4)
C53 0.032(4) 0.036(5) 0.055(5) -0.003(4) 0.028(4) -0.001(4)
C54 0.026(4) 0.029(5) 0.050(4) 0.005(4) 0.014(3) 0.007(3)
C55 0.015(3) 0.019(4) 0.041(4) -0.003(3) 0.007(3) 0.001(3)
C56 0.022(4) 0.036(5) 0.046(5) 0.001(4) 0.006(3) -0.006(3)
C57 0.030(4) 0.039(5) 0.046(5) -0.007(4) -0.005(4) 0.004(4)
C58 0.033(4) 0.038(5) 0.034(4) 0.004(4) 0.004(3) 0.010(4)
C59 0.031(4) 0.024(4) 0.043(5) -0.001(4) 0.006(4) -0.003(3)
C60 0.033(4) 0.020(4) 0.040(5) 0.001(3) 0.001(3) 0.003(3)
C61 0.015(3) 0.021(4) 0.041(4) -0.002(3) 0.005(3) 0.000(3)
C62 0.024(4) 0.024(4) 0.042(4) 0.000(3) 0.007(3) -0.004(3)
C63 0.026(4) 0.018(4) 0.023(3) 0.004(3) 0.003(3) -0.004(3)
C64 0.038(5) 0.026(4) 0.030(4) 0.001(3) 0.005(3) -0.006(4)
C65 0.034(5) 0.055(6) 0.041(5) -0.009(4) 0.008(4) -0.009(4)
C66 0.058(6) 0.047(6) 0.045(5) -0.022(5) 0.018(5) -0.009(5)
C67 0.063(6) 0.025(5) 0.046(5) 0.004(4) 0.018(5) 0.016(4)
C68 0.037(5) 0.043(6) 0.114(9) -0.039(6) 0.008(6) 0.011(5)
C69 0.031(5) 0.045(6) 0.079(7) -0.035(5) 0.007(5) 0.005(4)
C70 0.024(4) 0.015(4) 0.050(5) -0.005(3) 0.016(3) -0.001(3)
C71 0.025(4) 0.035(5) 0.050(5) -0.011(4) 0.015(4) -0.008(3)
C72 0.026(4) 0.023(4) 0.059(5) -0.003(4) 0.023(4) -0.007(3)
C73 0.035(4) 0.029(5) 0.033(4) -0.005(3) 0.011(3) 0.000(4)
C74 0.018(3) 0.016(4) 0.044(4) -0.002(3) 0.011(3) 0.000(3)
C75 0.021(4) 0.020(4) 0.050(5) 0.000(3) 0.018(3) 0.002(3)
C76 0.026(4) 0.018(4) 0.044(4) 0.001(3) 0.013(3) -0.001(3)
C77 0.038(5) 0.011(4) 0.049(5) -0.003(3) 0.014(4) -0.008(3)
C78 0.039(5) 0.035(5) 0.045(5) 0.008(4) 0.014(4) 0.007(4)
C79 0.030(4) 0.036(5) 0.039(4) -0.003(4) 0.011(3) 0.010(4)
C80 0.055(6) 0.053(6) 0.037(5) -0.001(4) 0.007(4) 0.020(5)
C81 0.050(6) 0.064(7) 0.032(5) -0.006(5) 0.006(4) 0.024(5)
C82 0.035(5) 0.048(6) 0.065(6) -0.019(5) 0.008(4) 0.011(5)
C83 0.032(5) 0.054(6) 0.051(5) -0.010(5) 0.020(4) -0.001(4)
C84 0.025(4) 0.055(6) 0.041(5) -0.002(4) 0.008(4) 0.005(4)
C85 0.025(4) 0.023(4) 0.040(4) 0.007(3) 0.006(3) 0.005(3)
C86 0.044(5) 0.022(5) 0.064(6) 0.003(4) 0.001(4) -0.005(4)
C87 0.047(6) 0.026(5) 0.075(7) 0.018(5) 0.000(5) -0.001(4)
C88 0.039(5) 0.036(5) 0.045(5) 0.011(4) 0.002(4) 0.017(4)
C89 0.026(4) 0.040(5) 0.040(5) 0.007(4) 0.004(3) 0.004(4)
C90 0.036(5) 0.030(5) 0.035(4) -0.002(4) 0.015(4) -0.005(4)
C91 0.015(3) 0.019(4) 0.048(5) 0.003(3) 0.008(3) 0.004(3)
C92 0.022(4) 0.030(5) 0.055(5) -0.002(4) 0.009(4) 0.001(3)
C93 0.026(4) 0.025(5) 0.078(7) -0.017(5) 0.009(4) -0.004(4)
C94 0.024(4) 0.024(5) 0.074(6) -0.017(4) 0.013(4) -0.002(3)
C95 0.027(4) 0.043(6) 0.063(6) -0.018(5) 0.019(4) 0.005(4)
C96 0.022(4) 0.019(4) 0.048(5) 0.000(4) 0.007(3) 0.000(3)
C97 0.015(3) 0.015(4) 0.033(4) 0.005(3) 0.007(3) -0.002(3)
C98 0.027(4) 0.016(4) 0.040(4) 0.005(3) 0.009(3) 0.006(3)
C99 0.035(4) 0.039(5) 0.032(4) 0.006(4) 0.004(3) 0.003(4)
C100 0.023(4) 0.024(4) 0.053(5) 0.010(4) 0.015(4) 0.003(3)
C101 0.027(4) 0.020(4) 0.052(5) 0.000(4) 0.016(4) 0.000(3)
C102 0.028(4) 0.021(4) 0.042(4) 0.003(3) 0.017(3) -0.004(3)
C103 0.031(4) 0.016(4) 0.028(4) 0.001(3) 0.005(3) -0.003(3)
C104 0.032(4) 0.029(5) 0.040(5) -0.005(4) 0.010(3) 0.001(4)
C105 0.053(6) 0.048(6) 0.032(5) -0.008(4) 0.019(4) -0.013(5)
C106 0.042(5) 0.048(6) 0.034(5) -0.013(4) -0.006(4) 0.009(4)
C107 0.033(5) 0.050(6) 0.053(6) -0.018(5) -0.006(4) 0.001(4)
C108 0.024(4) 0.040(5) 0.046(5) -0.016(4) 0.004(3) 0.005(4)
C109 0.019(3) 0.024(4) 0.033(4) -0.005(3) 0.009(3) -0.002(3)
C110 0.019(3) 0.018(4) 0.033(4) 0.002(3) 0.009(3) 0.005(3)
C111 0.025(4) 0.021(4) 0.033(4) -0.009(3) 0.009(3) -0.006(3)
C112 0.023(4) 0.022(4) 0.030(4) 0.000(3) 0.011(3) -0.002(3)
C113 0.030(4) 0.028(5) 0.038(4) -0.005(4) 0.009(3) -0.012(3)
C114 0.030(4) 0.036(5) 0.039(4) 0.002(4) 0.009(3) -0.005(4)
C115 0.043(5) 0.032(5) 0.058(6) 0.016(4) 0.018(4) 0.006(4)
C116 0.052(5) 0.026(5) 0.048(5) 0.002(4) 0.030(4) -0.004(4)
C117 0.047(5) 0.021(4) 0.043(5) -0.003(4) 0.023(4) -0.004(4)
C118 0.020(4) 0.017(4) 0.036(4) 0.001(3) 0.010(3) 0.001(3)
C119 0.026(4) 0.024(4) 0.041(4) -0.002(3) 0.014(3) 0.001(3)
C120 0.027(4) 0.028(5) 0.053(5) 0.004(4) -0.003(4) 0.017(4)
C121 0.025(4) 0.033(5) 0.042(5) 0.001(4) -0.001(3) -0.001(4)
C122 0.019(3) 0.020(4) 0.037(4) 0.001(3) 0.009(3) -0.002(3)
C123 0.011(3) 0.023(4) 0.028(3) 0.002(3) 0.005(3) 0.001(3)
C124 0.013(3) 0.029(4) 0.032(4) 0.005(3) 0.005(3) -0.005(3)
C125 0.022(4) 0.037(5) 0.030(4) 0.003(3) 0.003(3) -0.009(3)
C126 0.028(4) 0.024(4) 0.032(4) -0.002(3) 0.006(3) -0.005(3)
C127 0.025(4) 0.014(4) 0.039(4) -0.004(3) 0.010(3) -0.003(3)
C128 0.031(4) 0.034(5) 0.035(4) 0.000(4) 0.010(3) -0.003(4)
C129 0.051(5) 0.024(4) 0.031(4) 0.002(3) 0.015(4) 0.001(4)
C130 0.038(5) 0.032(5) 0.048(5) 0.003(4) 0.026(4) 0.005(4)
C131 0.020(4) 0.037(5) 0.065(6) 0.010(4) 0.019(4) 0.000(4)
C132 0.022(4) 0.024(4) 0.043(4) 0.002(3) 0.009(3) 0.004(3)
C133 0.029(4) 0.021(4) 0.029(4) -0.001(3) 0.008(3) 0.000(3)
C134 0.026(4) 0.031(5) 0.053(5) -0.010(4) 0.017(4) -0.007(3)
C135 0.037(5) 0.036(5) 0.044(5) -0.018(4) 0.009(4) -0.011(4)
C136 0.035(5) 0.030(5) 0.036(4) -0.008(4) 0.009(3) -0.008(4)
C137 0.038(5) 0.035(5) 0.043(5) -0.010(4) 0.011(4) 0.002(4)
C138 0.031(4) 0.029(4) 0.033(4) -0.008(3) 0.015(3) -0.005(3)
C139 0.031(4) 0.020(4) 0.024(3) -0.005(3) 0.013(3) -0.006(3)
C140 0.022(4) 0.030(5) 0.048(5) 0.000(4) 0.019(3) 0.002(3)
C141 0.033(5) 0.035(5) 0.065(6) -0.009(5) 0.031(4) -0.007(4)
C142 0.061(6) 0.038(6) 0.054(6) -0.014(5) 0.037(5) -0.025(5)
C143 0.056(6) 0.027(5) 0.035(4) 0.003(4) 0.014(4) -0.013(4)
C144 0.038(4) 0.020(4) 0.033(4) -0.003(3) 0.006(3) -0.007(3)
C145 0.043(6) 0.080(8) 0.034(5) 0.002(5) 0.001(4) -0.005(5)
C146 0.047(6) 0.032(5) 0.079(7) 0.017(5) 0.014(5) 0.000(4)
C148 0.044(5) 0.020(4) 0.054(5) -0.007(4) 0.017(4) -0.002(4)
C149 0.039(5) 0.061(7) 0.054(6) 0.006(5) 0.005(4) 0.011(5)
C150 0.175(17) 0.096(15) 0.128(15) 0.000 -0.068(13) 0.000
Cl1 0.0173(8) 0.0180(9) 0.0280(9) -0.0012(7) 0.0073(6) -0.0036(6)
Cl2 0.0185(8) 0.0172(9) 0.0268(8) -0.0010(7) 0.0077(6) 0.0014(7)
Cl3 0.0204(8) 0.0161(9) 0.0333(9) 0.0006(7) 0.0114(7) -0.0002(7)
Cl4 0.0188(8) 0.0200(9) 0.0332(9) -0.0028(8) 0.0067(7) 0.0019(7)
Cl5 0.0177(8) 0.0192(9) 0.0287(9) -0.0019(7) 0.0065(7) -0.0024(7)
Cl6 0.0223(9) 0.0167(9) 0.0267(8) -0.0011(7) 0.0087(7) 0.0006(7)
Cl7 0.0360(12) 0.0700(18) 0.0527(14) 0.0037(12) 0.0068(10) -0.0030(12)
Cl8 0.085(2) 0.0457(16) 0.0525(15) 0.0021(12) 0.0093(13) 0.0042(14)
Cl9 0.0509(14) 0.0365(13) 0.0735(16) 0.0078(12) 0.0327(12) 0.0035(10)
Cl10 0.147(3) 0.0505(18) 0.0480(15) -0.0031(13) 0.0047(17) 0.0331(19)
C147 0.054(8) 0.036(9) 0.087(10) 0.026(8) 0.025(8) 0.009(7)
Cl11 0.036(2) 0.030(2) 0.081(3) -0.001(2) 0.016(2) -0.0029(19)
Cl12 0.134(7) 0.178(8) 0.082(4) 0.061(5) -0.032(4) -0.038(6)
C47A 0.055(10) 0.040(10) 0.060(9) -0.015(9) 0.026(7) -0.007(8)
Cl1A 0.114(8) 0.150(10) 0.056(4) -0.012(5) 0.028(5) -0.098(7)
Cl2A 0.092(5) 0.045(4) 0.048(3) 0.008(2) 0.032(3) 0.017(3)
Cl13 0.0590(15) 0.0691(18) 0.0408(12) -0.0071(12) 0.0193(11) -0.0148(13)
Cl14 0.0457(13) 0.0414(14) 0.0723(16) 0.0114(12) 0.0247(12) 0.0081(11)
Cl15 0.0781(19) 0.0608(18) 0.0556(15) -0.0005(13) 0.0275(14) -0.0012(15)
Cl16 0.0401(13) 0.0606(17) 0.0583(14) -0.0039(12) 0.0180(11) -0.0022(11)
Cl19 0.086(3) 0.119(4) 0.162(4) -0.041(3) -0.014(3) 0.055(3)
O1 0.033(3) 0.018(3) 0.045(3) 0.010(2) 0.006(2) -0.001(2)
O2 0.045(4) 0.053(4) 0.033(3) -0.004(3) 0.010(3) 0.021(3)
O3 0.031(3) 0.040(4) 0.041(3) -0.002(3) 0.010(2) -0.016(3)
O4 0.152(9) 0.031(4) 0.052(4) 0.008(3) 0.020(5) -0.009(5)
O5 0.040(3) 0.023(3) 0.048(3) -0.003(2) 0.029(3) 0.001(2)
O6 0.022(3) 0.085(5) 0.035(3) 0.001(3) 0.006(2) -0.004(3)
P1 0.0164(9) 0.0153(9) 0.0293(9) 0.0009(7) 0.0103(7) 0.0005(7)
P2 0.0181(9) 0.0169(10) 0.0283(10) 0.0010(8) 0.0107(7) 0.0004(7)
P3 0.0126(8) 0.0175(10) 0.0358(10) -0.0017(8) 0.0065(7) -0.0009(7)
P4 0.0193(9) 0.0162(10) 0.0410(11) 0.0036(8) 0.0068(8) -0.0015(8)
P5 0.0173(9) 0.0145(9) 0.0299(10) -0.0023(8) 0.0080(7) 0.0007(7)
P6 0.0164(9) 0.0183(10) 0.0294(9) -0.0048(8) 0.0073(7) -0.0010(7)
Cl20 0.113(4) 0.049(2) 0.086(3) 0.000 0.055(3) 0.000
Cl21 0.058(3) 0.066(4) 0.057(3) 0.006(3) 0.013(2) 0.022(3)
C151 0.055(10) 0.052(8) 0.046(10) 0.000(9) 0.017(9) 0.007(6)

loop_
_atom_type_symbol
_atom_type_description
_atom_type_scat_dispersion_real
_atom_type_scat_dispersion_imag
_atom_type_scat_source
C C 0.0033 0.0016 'International Tables Vol C Tables 4.2.6.8 and 6.1.1.4'
H H 0.0000 0.0000 'International Tables Vol C Tables 4.2.6.8 and 6.1.1.4'
O O 0.0106 0.0060 'International Tables Vol C Tables 4.2.6.8 and 6.1.1.4'
P P 0.1023 0.0942 'International Tables Vol C Tables 4.2.6.8 and 6.1.1.4'
Cl Cl 0.1484 0.1585 'International Tables Vol C Tables 4.2.6.8 and 6.1.1.4'
Cu Cu 0.3201 1.2651 'International Tables Vol C Tables 4.2.6.8 and 6.1.1.4'

loop_
_geom_angle_atom_site_label_1
_geom_angle_atom_site_label_2
_geom_angle_atom_site_label_3
_geom_angle
_geom_angle_site_symmetry_1
_geom_angle_site_symmetry_3
P1 Cu1 Cl1 115.03(7) . .
P1 Cu1 Cl6 118.14(7) . .
Cl1 Cu1 Cl6 105.96(7) . .
P1 Cu1 Cl2 121.60(7) . .
Cl1 Cu1 Cl2 96.24(6) . .
Cl6 Cu1 Cl2 96.20(6) . .
P2 Cu2 Cl3 124.37(7) . .
P2 Cu2 Cl2 115.97(7) . .
Cl3 Cu2 Cl2 103.11(6) . .
P2 Cu2 Cl1 115.02(7) . .
Cl3 Cu2 Cl1 98.20(6) . .
Cl2 Cu2 Cl1 95.09(6) . .
P3 Cu3 Cl4 117.70(7) . .
P3 Cu3 Cl1 119.65(7) . .
Cl4 Cu3 Cl1 103.56(7) . .
P3 Cu3 Cl3 119.45(7) . .
Cl4 Cu3 Cl3 95.02(6) . .
Cl1 Cu3 Cl3 96.89(6) . .
P4 Cu4 Cl5 123.02(8) . .
P4 Cu4 Cl3 116.79(7) . .
Cl5 Cu4 Cl3 102.65(7) . .
P4 Cu4 Cl4 114.91(8) . .
Cl5 Cu4 Cl4 100.42(6) . .
Cl3 Cu4 Cl4 94.21(6) . .
P4 Cu4 Cu5 126.45(7) . .
Cl5 Cu4 Cu5 52.47(5) . .
Cl3 Cu4 Cu5 115.53(5) . .
Cl4 Cu4 Cu5 50.20(4) . .
P5 Cu5 Cl4 118.09(7) . .
P5 Cu5 Cl6 117.35(7) . .
Cl4 Cu5 Cl6 105.82(7) . .
P5 Cu5 Cl5 119.24(7) . .
Cl4 Cu5 Cl5 99.01(6) . .
Cl6 Cu5 Cl5 93.24(6) . .
P5 Cu5 Cu4 125.43(6) . .
Cl4 Cu5 Cu4 52.22(5) . .
Cl6 Cu5 Cu4 116.46(5) . .
Cl5 Cu5 Cu4 48.98(4) . .
P6 Cu6 Cl2 125.46(7) . .
P6 Cu6 Cl5 115.43(7) . .
Cl2 Cu6 Cl5 103.27(6) . .
P6 Cu6 Cl6 115.79(7) . .
Cl2 Cu6 Cl6 97.71(6) . .
Cl5 Cu6 Cl6 93.39(6) . .
C6 C1 C2 118.4(7) . .
C6 C1 P1 123.6(6) . .
C2 C1 P1 117.8(6) . .
C3 C2 C1 119.5(8) . .
C3 C2 H2 120.3 . .
C1 C2 H2 120.3 . .
C2 C3 C4 122.5(8) . .
C2 C3 H3 118.7 . .
C4 C3 H3 118.7 . .
C3 C4 C5 118.3(7) . .
C3 C4 H4 120.8 . .
C5 C4 H4 120.8 . .
C4 C5 C6 120.2(8) . .
C4 C5 H5 119.9 . .
C6 C5 H5 119.9 . .
C1 C6 C5 121.0(8) . .
C1 C6 H6 119.5 . .
C5 C6 H6 119.5 . .
C12 C7 C8 120.2(7) . .
C12 C7 P1 118.8(5) . .
C8 C7 P1 120.8(5) . .
C7 C8 C9 119.8(7) . .
C7 C8 H8 120.1 . .
C9 C8 H8 120.1 . .
C8 C9 C10 119.5(7) . .
C8 C9 H9 120.2 . .
C10 C9 H9 120.2 . .
C11 C10 C9 120.3(7) . .
C11 C10 H10 119.9 . .
C9 C10 H10 119.9 . .
C10 C11 C12 119.3(8) . .
C10 C11 H11 120.3 . .
C12 C11 H11 120.3 . .
C7 C12 C11 120.8(7) . .
C7 C12 H12 119.6 . .
C11 C12 H12 119.6 . .
C22 C13 C14 112.7(5) . .
C22 C13 P1 111.9(5) . .
C14 C13 P1 110.9(5) . .
C22 C13 H13 107.0 . .
C14 C13 H13 107.0 . .
P1 C13 H13 107.0 . .
C15 C14 C13 111.4(6) . .
C15 C14 H14A 109.4 . .
C13 C14 H14A 109.4 . .
C15 C14 H14B 109.4 . .
C13 C14 H14B 109.4 . .
H14A C14 H14B 108.0 . .
O1 C15 C16 120.9(6) . .
O1 C15 C14 121.4(6) . .
C16 C15 C14 117.7(6) . .
C21 C16 C17 118.9(7) . .
C21 C16 C15 123.2(6) . .
C17 C16 C15 117.8(7) . .
C18 C17 C16 121.1(8) . .
C18 C17 H17 119.5 . .
C16 C17 H17 119.5 . .
C17 C18 C19 119.8(8) . .
C17 C18 H18 120.1 . .
C19 C18 H18 120.1 . .
C20 C19 C18 120.2(7) . .
C20 C19 H19 119.9 . .
C18 C19 H19 119.9 . .
C19 C20 C21 120.4(8) . .
C19 C20 H20 119.8 . .
C21 C20 H20 119.8 . .
C16 C21 C20 119.6(7) . .
C16 C21 H21 120.2 . .
C20 C21 H21 120.2 . .
C23 C22 C27 119.4(6) . .
C23 C22 C13 121.4(6) . .
C27 C22 C13 119.2(6) . .
C22 C23 C24 119.3(7) . .
C22 C23 H23 120.4 . .
C24 C23 H23 120.4 . .
C25 C24 C23 120.9(7) . .
C25 C24 H24 119.6 . .
C23 C24 H24 119.6 . .
C24 C25 C26 121.0(7) . .
C24 C25 H25 119.5 . .
C26 C25 H25 119.5 . .
C27 C26 C25 117.4(7) . .
C27 C26 C28 124.0(7) . .
C25 C26 C28 118.6(6) . .
C26 C27 C22 122.1(7) . .
C26 C27 H27 119.0 . .
C22 C27 H27 119.0 . .
C26 C28 C29 111.0(6) . .
C26 C28 P2 113.2(5) . .
C29 C28 P2 107.3(5) . .
C26 C28 H28 108.4 . .
C29 C28 H28 108.4 . .
P2 C28 H28 108.4 . .
C30 C29 C28 115.3(6) . .
C30 C29 H29A 108.5 . .
C28 C29 H29A 108.5 . .
C30 C29 H29B 108.5 . .
C28 C29 H29B 108.5 . .
H29A C29 H29B 107.5 . .
O2 C30 C29 122.8(7) . .
O2 C30 C31 120.9(7) . .
C29 C30 C31 116.3(6) . .
C32 C31 C36 120.7(7) . .
C32 C31 C30 116.9(7) . .
C36 C31 C30 122.4(7) . .
C31 C32 C33 118.9(8) . .
C31 C32 H32 120.6 . .
C33 C32 H32 120.6 . .
C34 C33 C32 120.4(8) . .
C34 C33 H33 119.8 . .
C32 C33 H33 119.8 . .
C35 C34 C33 119.8(8) . .
C35 C34 H34 120.1 . .
C33 C34 H34 120.1 . .
C34 C35 C36 121.2(9) . .
C34 C35 H35 119.4 . .
C36 C35 H35 119.4 . .
C35 C36 C31 119.1(7) . .
C35 C36 H36 120.5 . .
C31 C36 H36 120.5 . .
C38 C37 C42 119.7(6) . .
C38 C37 P2 121.5(6) . .
C42 C37 P2 118.7(5) . .
C39 C38 C37 120.5(7) . .
C39 C38 H38 119.8 . .
C37 C38 H38 119.8 . .
C38 C39 C40 120.0(8) . .
C38 C39 H39 120.0 . .
C40 C39 H39 120.0 . .
C39 C40 C41 120.5(7) . .
C39 C40 H40 119.7 . .
C41 C40 H40 119.7 . .
C40 C41 C42 120.9(8) . .
C40 C41 H41 119.5 . .
C42 C41 H41 119.5 . .
C41 C42 C37 118.3(7) . .
C41 C42 H42 120.9 . .
C37 C42 H42 120.9 . .
C44 C43 C48 118.6(7) . .
C44 C43 P2 125.3(6) . .
C48 C43 P2 116.1(6) . .
C45 C44 C43 120.0(7) . .
C45 C44 H44 120.0 . .
C43 C44 H44 120.0 . .
C46 C45 C44 121.2(8) . .
C46 C45 H45 119.4 . .
C44 C45 H45 119.4 . .
C47 C46 C45 120.1(8) . .
C47 C46 H46 119.9 . .
C45 C46 H46 119.9 . .
C46 C47 C48 120.7(8) . .
C46 C47 H47 119.7 . .
C48 C47 H47 119.7 . .
C47 C48 C43 119.4(7) . .
C47 C48 H48 120.3 . .
C43 C48 H48 120.3 . .
C50 C49 C54 119.1(7) . .
C50 C49 P3 123.5(6) . .
C54 C49 P3 117.4(5) . .
C51 C50 C49 119.9(8) . .
C51 C50 H50 120.1 . .
C49 C50 H50 120.1 . .
C52 C51 C50 121.7(8) . .
C52 C51 H51 119.1 . .
C50 C51 H51 119.1 . .
C51 C52 C53 119.3(7) . .
C51 C52 H52 120.3 . .
C53 C52 H52 120.3 . .
C54 C53 C52 118.8(8) . .
C54 C53 H53 120.6 . .
C52 C53 H53 120.6 . .
C49 C54 C53 121.2(7) . .
C49 C54 H54 119.4 . .
C53 C54 H54 119.4 . .
C60 C55 C56 116.3(7) . .
C60 C55 P3 119.3(5) . .
C56 C55 P3 124.3(6) . .
C57 C56 C55 121.1(8) . .
C57 C56 H56 119.5 . .
C55 C56 H56 119.5 . .
C58 C57 C56 121.5(8) . .
C58 C57 H57 119.2 . .
C56 C57 H57 119.2 . .
C57 C58 C59 118.9(8) . .
C57 C58 H58 120.5 . .
C59 C58 H58 120.5 . .
C60 C59 C58 119.0(8) . .
C60 C59 H59 120.5 . .
C58 C59 H59 120.5 . .
C55 C60 C59 123.1(7) . .
C55 C60 H60 118.4 . .
C59 C60 H60 118.4 . .
C70 C61 C62 113.0(6) . .
C70 C61 P3 113.1(5) . .
C62 C61 P3 110.2(5) . .
C70 C61 H61 106.7 . .
C62 C61 H61 106.7 . .
P3 C61 H61 106.7 . .
C63 C62 C61 113.0(6) . .
C63 C62 H62A 109.0 . .
C61 C62 H62A 109.0 . .
C63 C62 H62B 109.0 . .
C61 C62 H62B 109.0 . .
H62A C62 H62B 107.8 . .
O3 C63 C64 122.3(7) . .
O3 C63 C62 120.0(7) . .
C64 C63 C62 117.7(6) . .
C69 C64 C65 117.9(8) . .
C69 C64 C63 125.2(7) . .
C65 C64 C63 116.9(7) . .
C66 C65 C64 119.5(8) . .
C66 C65 H65 120.2 . .
C64 C65 H65 120.2 . .
C67 C66 C65 122.7(9) . .
C67 C66 H66 118.7 . .
C65 C66 H66 118.7 . .
C66 C67 C68 118.2(9) . .
C66 C67 H67 120.9 . .
C68 C67 H67 120.9 . .
C69 C68 C67 119.1(9) . .
C69 C68 H68 120.4 . .
C67 C68 H68 120.4 . .
C64 C69 C68 122.5(9) . .
C64 C69 H69 118.7 . .
C68 C69 H69 118.7 . .
C71 C70 C75 117.7(7) . .
C71 C70 C61 121.6(7) . .
C75 C70 C61 120.7(6) . .
C72 C71 C70 121.3(8) . .
C72 C71 H71 119.4 . .
C70 C71 H71 119.4 . .
C71 C72 C73 120.2(7) . .
C71 C72 H72 119.9 . .
C73 C72 H72 119.9 . .
C74 C73 C72 119.2(7) . .
C74 C73 H73 120.4 . .
C72 C73 H73 120.4 . .
C75 C74 C73 119.7(7) . .
C75 C74 C76 122.6(6) . .
C73 C74 C76 117.7(7) . .
C74 C75 C70 121.9(7) . .
C74 C75 H75 119.0 . .
C70 C75 H75 119.0 . .
C74 C76 C77 110.9(6) . .
C74 C76 P4 112.9(5) . .
C77 C76 P4 106.8(5) . .
C74 C76 H76 108.7 . .
C77 C76 H76 108.7 . .
P4 C76 H76 108.7 . .
C78 C77 C76 116.2(7) . .
C78 C77 H77A 108.2 . .
C76 C77 H77A 108.2 . .
C78 C77 H77B 108.2 . .
C76 C77 H77B 108.2 . .
H77A C77 H77B 107.4 . .
O4 C78 C77 121.3(8) . .
O4 C78 C79 120.7(8) . .
C77 C78 C79 118.0(7) . .
C84 C79 C80 120.2(9) . .
C84 C79 C78 122.0(7) . .
C80 C79 C78 117.8(8) . .
C81 C80 C79 117.7(10) . .
C81 C80 H80 121.2 . .
C79 C80 H80 121.2 . .
C80 C81 C82 122.1(9) . .
C80 C81 H81 118.9 . .
C82 C81 H81 118.9 . .
C83 C82 C81 119.9(9) . .
C83 C82 H82 120.1 . .
C81 C82 H82 120.1 . .
C82 C83 C84 119.7(10) . .
C82 C83 H83 120.1 . .
C84 C83 H83 120.1 . .
C79 C84 C83 120.2(8) . .
C79 C84 H84 119.9 . .
C83 C84 H84 119.9 . .
C90 C85 C86 120.3(7) . .
C90 C85 P4 119.5(6) . .
C86 C85 P4 120.2(6) . .
C87 C86 C85 119.2(8) . .
C87 C86 H86 120.4 . .
C85 C86 H86 120.4 . .
C88 C87 C86 121.5(9) . .
C88 C87 H87 119.3 . .
C86 C87 H87 119.3 . .
C87 C88 C89 120.4(8) . .
C87 C88 H88 119.8 . .
C89 C88 H88 119.8 . .
C90 C89 C88 118.6(8) . .
C90 C89 H89 120.7 . .
C88 C89 H89 120.7 . .
C85 C90 C89 119.9(8) . .
C85 C90 H90 120.1 . .
C89 C90 H90 120.1 . .
C96 C91 C92 116.3(7) . .
C96 C91 P4 117.1(6) . .
C92 C91 P4 126.6(6) . .
C93 C92 C91 120.1(8) . .
C93 C92 H92 119.9 . .
C91 C92 H92 119.9 . .
C92 C93 C94 122.2(8) . .
C92 C93 H93 118.9 . .
C94 C93 H93 118.9 . .
C95 C94 C93 119.3(8) . .
C95 C94 H94 120.4 . .
C93 C94 H94 120.4 . .
C94 C95 C96 120.1(8) . .
C94 C95 H95 120.0 . .
C96 C95 H95 120.0 . .
C95 C96 C91 121.9(7) . .
C95 C96 H96 119.1 . .
C91 C96 H96 119.1 . .
C98 C97 C102 118.9(7) . .
C98 C97 P5 118.5(6) . .
C102 C97 P5 122.5(5) . .
C97 C98 C99 120.4(7) . .
C97 C98 H98 119.8 . .
C99 C98 H98 119.8 . .
C100 C99 C98 118.9(7) . .
C100 C99 H99 120.6 . .
C98 C99 H99 120.6 . .
C101 C100 C99 121.0(8) . .
C101 C100 H100 119.5 . .
C99 C100 H100 119.5 . .
C100 C101 C102 120.6(8) . .
C100 C101 H101 119.7 . .
C102 C101 H101 119.7 . .
C97 C102 C101 120.2(7) . .
C97 C102 H102 119.9 . .
C101 C102 H102 119.9 . .
C108 C103 C104 119.2(7) . .
C108 C103 P5 117.6(6) . .
C104 C103 P5 123.1(6) . .
C103 C104 C105 119.6(8) . .
C103 C104 H104 120.2 . .
C105 C104 H104 120.2 . .
C104 C105 C106 119.9(8) . .
C104 C105 H105 120.0 . .
C106 C105 H105 120.0 . .
C107 C106 C105 120.1(8) . .
C107 C106 H106 120.0 . .
C105 C106 H106 120.0 . .
C108 C107 C106 119.2(8) . .
C108 C107 H107 120.4 . .
C106 C107 H107 120.4 . .
C107 C108 C103 121.9(8) . .
C107 C108 H108 119.1 . .
C103 C108 H108 119.1 . .
C118 C109 C110 114.0(6) . .
C118 C109 P5 111.7(5) . .
C110 C109 P5 110.3(5) . .
C118 C109 H109 106.8 . .
C110 C109 H109 106.8 . .
P5 C109 H109 106.8 . .
C111 C110 C109 113.4(6) . .
C111 C110 H11A 108.9 . .
C109 C110 H11A 108.9 . .
C111 C110 H11B 108.9 . .
C109 C110 H11B 108.9 . .
H11A C110 H11B 107.7 . .
O5 C111 C112 120.1(6) . .
O5 C111 C110 122.6(7) . .
C112 C111 C110 117.2(6) . .
C113 C112 C117 120.3(7) . .
C113 C112 C111 118.7(7) . .
C117 C112 C111 120.9(6) . .
C112 C113 C114 119.5(7) . .
C112 C113 H113 120.2 . .
C114 C113 H113 120.2 . .
C115 C114 C113 120.0(8) . .
C115 C114 H114 120.0 . .
C113 C114 H114 120.0 . .
C114 C115 C116 119.9(8) . .
C114 C115 H115 120.1 . .
C116 C115 H115 120.1 . .
C117 C116 C115 121.1(8) . .
C117 C116 H116 119.5 . .
C115 C116 H116 119.5 . .
C116 C117 C112 119.2(7) . .
C116 C117 H117 120.4 . .
C112 C117 H117 120.4 . .
C123 C118 C119 119.8(7) . .
C123 C118 C109 120.6(6) . .
C119 C118 C109 119.5(6) . .
C118 C119 C120 119.2(7) . .
C118 C119 H119 120.4 . .
C120 C119 H119 120.4 . .
C121 C120 C119 120.3(7) . .
C121 C120 H120 119.9 . .
C119 C120 H120 119.9 . .
C120 C121 C122 121.2(7) . .
C120 C121 H121 119.4 . .
C122 C121 H121 119.4 . .
C123 C122 C121 118.3(7) . .
C123 C122 C124 121.7(6) . .
C121 C122 C124 119.9(7) . .
C122 C123 C118 121.2(6) . .
C122 C123 H123 119.4 . .
C118 C123 H123 119.4 . .
C122 C124 C125 113.5(6) . .
C122 C124 P6 113.5(5) . .
C125 C124 P6 108.1(5) . .
C122 C124 H124 107.1 . .
C125 C124 H124 107.1 . .
P6 C124 H124 107.1 . .
C126 C125 C124 116.0(6) . .
C126 C125 H12A 108.3 . .
C124 C125 H12A 108.3 . .
C126 C125 H12B 108.3 . .
C124 C125 H12B 108.3 . .
H12A C125 H12B 107.4 . .
O6 C126 C125 121.9(7) . .
O6 C126 C127 120.7(7) . .
C125 C126 C127 117.4(6) . .
C132 C127 C128 119.8(7) . .
C132 C127 C126 122.9(7) . .
C128 C127 C126 117.3(6) . .
C129 C128 C127 119.1(7) . .
C129 C128 H128 120.5 . .
C127 C128 H128 120.5 . .
C130 C129 C128 120.9(8) . .
C130 C129 H129 119.6 . .
C128 C129 H129 119.6 . .
C131 C130 C129 119.0(7) . .
C131 C130 H130 120.5 . .
C129 C130 H130 120.5 . .
C130 C131 C132 122.5(7) . .
C130 C131 H131 118.8 . .
C132 C131 H131 118.8 . .
C131 C132 C127 118.7(8) . .
C131 C132 H132 120.6 . .
C127 C132 H132 120.6 . .
C138 C133 C134 119.2(7) . .
C138 C133 P6 119.5(6) . .
C134 C133 P6 121.3(6) . .
C135 C134 C133 121.0(8) . .
C135 C134 H134 119.5 . .
C133 C134 H134 119.5 . .
C134 C135 C136 119.1(8) . .
C134 C135 H135 120.4 . .
C136 C135 H135 120.4 . .
C137 C136 C135 120.4(7) . .
C137 C136 H136 119.8 . .
C135 C136 H136 119.8 . .
C136 C137 C138 120.1(8) . .
C136 C137 H137 119.9 . .
C138 C137 H137 119.9 . .
C133 C138 C137 120.1(7) . .
C133 C138 H138 119.9 . .
C137 C138 H138 119.9 . .
C140 C139 C144 119.5(7) . .
C140 C139 P6 123.7(6) . .
C144 C139 P6 116.6(6) . .
C141 C140 C139 120.4(8) . .
C141 C140 H140 119.8 . .
C139 C140 H140 119.8 . .
C140 C141 C142 119.2(8) . .
C140 C141 H141 120.4 . .
C142 C141 H141 120.4 . .
C141 C142 C143 121.4(7) . .
C141 C142 H142 119.3 . .
C143 C142 H142 119.3 . .
C144 C143 C142 119.6(8) . .
C144 C143 H143 120.2 . .
C142 C143 H143 120.2 . .
C143 C144 C139 120.0(8) . .
C143 C144 H144 120.0 . .
C139 C144 H144 120.0 . .
Cl8 C145 Cl7 112.7(5) . .
Cl8 C145 H14C 109.1 . .
Cl7 C145 H14C 109.1 . .
Cl8 C145 H14D 109.1 . .
Cl7 C145 H14D 109.1 . .
H14C C145 H14D 107.8 . .
Cl9 C146 Cl10 109.4(5) . .
Cl9 C146 H14E 109.8 . .
Cl10 C146 H14E 109.8 . .
Cl9 C146 H14F 109.8 . .
Cl10 C146 H14F 109.8 . .
H14E C146 H14F 108.2 . .
Cl13 C148 Cl14 109.4(5) . .
Cl13 C148 H14G 109.8 . .
Cl14 C148 H14G 109.8 . .
Cl13 C148 H14H 109.8 . .
Cl14 C148 H14H 109.8 . .
H14G C148 H14H 108.2 . .
Cl16 C149 Cl15 111.2(5) . .
Cl16 C149 H14I 109.4 . .
Cl15 C149 H14I 109.4 . .
Cl16 C149 H14J 109.4 . .
Cl15 C149 H14J 109.4 . .
H14I C149 H14J 108.0 . .
Cl19 C150 Cl19 119.0(16) 2_755 .
Cl19 C150 H15A 107.6 2_755 .
Cl19 C150 H15A 107.6 . .
Cl19 C150 H15B 107.6 2_755 .
Cl19 C150 H15B 107.6 . .
H15A C150 H15B 107.0 . .
Cu3 Cl1 Cu1 128.44(8) . .
Cu3 Cl1 Cu2 80.09(6) . .
Cu1 Cl1 Cu2 83.53(6) . .
Cu6 Cl2 Cu2 129.77(8) . .
Cu6 Cl2 Cu1 81.82(6) . .
Cu2 Cl2 Cu1 83.16(6) . .
Cu2 Cl3 Cu4 129.19(7) . .
Cu2 Cl3 Cu3 80.47(6) . .
Cu4 Cl3 Cu3 83.88(6) . .
Cu3 Cl4 Cu5 128.41(8) . .
Cu3 Cl4 Cu4 84.77(6) . .
Cu5 Cl4 Cu4 77.59(6) . .
Cu4 Cl5 Cu6 130.17(8) . .
Cu4 Cl5 Cu5 78.55(6) . .
Cu6 Cl5 Cu5 85.39(6) . .
Cu5 Cl6 Cu1 126.68(7) . .
Cu5 Cl6 Cu6 86.33(6) . .
Cu1 Cl6 Cu6 80.77(6) . .
Cl11 C147 Cl12 112.4(10) . .
Cl11 C147 H14K 109.1 . .
Cl12 C147 H14K 109.1 . .
Cl11 C147 H14L 109.1 . .
Cl12 C147 H14L 109.1 . .
H14K C147 H14L 107.9 . .
Cl1A C47A Cl2A 112.6(12) . .
Cl1A C47A H47A 109.1 . .
Cl2A C47A H47A 109.1 . .
Cl1A C47A H47B 109.1 . .
Cl2A C47A H47B 109.1 . .
H47A C47A H47B 107.8 . .
C7 P1 C1 103.7(3) . .
C7 P1 C13 100.3(3) . .
C1 P1 C13 103.6(3) . .
C7 P1 Cu1 115.9(2) . .
C1 P1 Cu1 113.8(3) . .
C13 P1 Cu1 117.6(2) . .
C43 P2 C37 101.9(3) . .
C43 P2 C28 105.1(3) . .
C37 P2 C28 100.7(3) . .
C43 P2 Cu2 116.2(2) . .
C37 P2 Cu2 115.3(3) . .
C28 P2 Cu2 115.6(2) . .
C49 P3 C55 106.6(3) . .
C49 P3 C61 100.2(3) . .
C55 P3 C61 101.1(3) . .
C49 P3 Cu3 116.5(3) . .
C55 P3 Cu3 113.8(2) . .
C61 P3 Cu3 116.7(2) . .
C85 P4 C91 101.6(3) . .
C85 P4 C76 99.8(4) . .
C91 P4 C76 106.3(3) . .
C85 P4 Cu4 116.1(3) . .
C91 P4 Cu4 116.0(3) . .
C76 P4 Cu4 115.1(3) . .
C97 P5 C103 105.7(3) . .
C97 P5 C109 101.1(3) . .
C103 P5 C109 101.5(3) . .
C97 P5 Cu5 117.1(2) . .
C103 P5 Cu5 113.2(2) . .
C109 P5 Cu5 116.3(2) . .
C139 P6 C133 100.5(3) . .
C139 P6 C124 105.6(3) . .
C133 P6 C124 103.7(3) . .
C139 P6 Cu6 116.3(2) . .
C133 P6 Cu6 115.0(2) . .
C124 P6 Cu6 114.1(2) . .
C151 Cl20 C151 41.2(11) . 2_657
Cl20 C151 Cl21 108.7(10) . .
Cl20 C151 H15C 110.0 . .
Cl21 C151 H15C 110.0 . .
Cl20 C151 H15D 110.0 . .
Cl21 C151 H15D 110.0 . .
H15C C151 H15D 108.3 . .

loop_
_geom_bond_atom_site_label_1
_geom_bond_atom_site_label_2
_geom_bond_distance
_geom_bond_site_symmetry_2
Cu1 P1 2.204(2) .
Cu1 Cl1 2.4000(18) .
Cu1 Cl6 2.4076(19) .
Cu1 Cl2 2.4420(18) .
Cu2 P2 2.213(2) .
Cu2 Cl3 2.3590(19) .
Cu2 Cl2 2.4314(18) .
Cu2 Cl1 2.4550(18) .
Cu3 P3 2.2049(19) .
Cu3 Cl4 2.3900(19) .
Cu3 Cl1 2.3932(19) .
Cu3 Cl3 2.4694(19) .
Cu4 P4 2.202(2) .
Cu4 Cl5 2.3445(18) .
Cu4 Cl3 2.4269(19) .
Cu4 Cl4 2.4644(19) .
Cu4 Cu5 3.0454(12) .
Cu5 P5 2.205(2) .
Cu5 Cl4 2.3956(18) .
Cu5 Cl6 2.4028(19) .
Cu5 Cl5 2.4642(19) .
Cu6 P6 2.2095(19) .
Cu6 Cl2 2.3531(18) .
Cu6 Cl5 2.4213(19) .
Cu6 Cl6 2.4397(18) .
C1 C6 1.373(11) .
C1 C2 1.382(11) .
C1 P1 1.847(7) .
C2 C3 1.356(11) .
C2 H2 0.9500 .
C3 C4 1.362(12) .
C3 H3 0.9500 .
C4 C5 1.364(13) .
C4 H4 0.9500 .
C5 C6 1.376(11) .
C5 H5 0.9500 .
C6 H6 0.9500 .
C7 C12 1.367(10) .
C7 C8 1.385(10) .
C7 P1 1.831(7) .
C8 C9 1.393(10) .
C8 H8 0.9500 .
C9 C10 1.395(11) .
C9 H9 0.9500 .
C10 C11 1.380(11) .
C10 H10 0.9500 .
C11 C12 1.392(10) .
C11 H11 0.9500 .
C12 H12 0.9500 .
C13 C22 1.505(10) .
C13 C14 1.548(9) .
C13 P1 1.856(7) .
C13 H13 1.0000 .
C14 C15 1.526(10) .
C14 H14A 0.9900 .
C14 H14B 0.9900 .
C15 O1 1.200(9) .
C15 C16 1.510(10) .
C16 C21 1.388(11) .
C16 C17 1.393(10) .
C17 C18 1.373(11) .
C17 H17 0.9500 .
C18 C19 1.384(12) .
C18 H18 0.9500 .
C19 C20 1.369(11) .
C19 H19 0.9500 .
C20 C21 1.402(10) .
C20 H20 0.9500 .
C21 H21 0.9500 .
C22 C23 1.390(10) .
C22 C27 1.398(9) .
C23 C24 1.394(10) .
C23 H23 0.9500 .
C24 C25 1.377(10) .
C24 H24 0.9500 .
C25 C26 1.407(10) .
C25 H25 0.9500 .
C26 C27 1.390(9) .
C26 C28 1.509(10) .
C27 H27 0.9500 .
C28 C29 1.582(10) .
C28 P2 1.855(7) .
C28 H28 1.0000 .
C29 C30 1.486(10) .
C29 H29A 0.9900 .
C29 H29B 0.9900 .
C30 O2 1.225(9) .
C30 C31 1.536(11) .
C31 C32 1.377(11) .
C31 C36 1.395(11) .
C32 C33 1.401(11) .
C32 H32 0.9500 .
C33 C34 1.378(14) .
C33 H33 0.9500 .
C34 C35 1.369(12) .
C34 H34 0.9500 .
C35 C36 1.376(11) .
C35 H35 0.9500 .
C36 H36 0.9500 .
C37 C38 1.397(10) .
C37 C42 1.407(11) .
C37 P2 1.837(7) .
C38 C39 1.371(10) .
C38 H38 0.9500 .
C39 C40 1.373(11) .
C39 H39 0.9500 .
C40 C41 1.377(11) .
C40 H40 0.9500 .
C41 C42 1.393(10) .
C41 H41 0.9500 .
C42 H42 0.9500 .
C43 C44 1.385(10) .
C43 C48 1.415(10) .
C43 P2 1.828(7) .
C44 C45 1.373(10) .
C44 H44 0.9500 .
C45 C46 1.372(11) .
C45 H45 0.9500 .
C46 C47 1.351(12) .
C46 H46 0.9500 .
C47 C48 1.391(11) .
C47 H47 0.9500 .
C48 H48 0.9500 .
C49 C50 1.383(10) .
C49 C54 1.384(11) .
C49 P3 1.831(7) .
C50 C51 1.375(11) .
C50 H50 0.9500 .
C51 C52 1.362(12) .
C51 H51 0.9500 .
C52 C53 1.404(11) .
C52 H52 0.9500 .
C53 C54 1.387(10) .
C53 H53 0.9500 .
C54 H54 0.9500 .
C55 C60 1.377(11) .
C55 C56 1.401(10) .
C55 P3 1.837(8) .
C56 C57 1.371(11) .
C56 H56 0.9500 .
C57 C58 1.365(12) .
C57 H57 0.9500 .
C58 C59 1.392(11) .
C58 H58 0.9500 .
C59 C60 1.382(11) .
C59 H59 0.9500 .
C60 H60 0.9500 .
C61 C70 1.489(11) .
C61 C62 1.549(10) .
C61 P3 1.860(8) .
C61 H61 1.0000 .
C62 C63 1.519(10) .
C62 H62A 0.9900 .
C62 H62B 0.9900 .
C63 O3 1.222(8) .
C63 C64 1.495(11) .
C64 C69 1.348(12) .
C64 C65 1.408(11) .
C65 C66 1.349(12) .
C65 H65 0.9500 .
C66 C67 1.345(13) .
C66 H66 0.9500 .
C67 C68 1.406(13) .
C67 H67 0.9500 .
C68 C69 1.360(13) .
C68 H68 0.9500 .
C69 H69 0.9500 .
C70 C71 1.400(10) .
C70 C75 1.405(10) .
C71 C72 1.381(11) .
C71 H71 0.9500 .
C72 C73 1.415(11) .
C72 H72 0.9500 .
C73 C74 1.394(10) .
C73 H73 0.9500 .
C74 C75 1.385(10) .
C74 C76 1.521(10) .
C75 H75 0.9500 .
C76 C77 1.568(10) .
C76 P4 1.854(7) .
C76 H76 1.0000 .
C77 C78 1.472(11) .
C77 H77A 0.9900 .
C77 H77B 0.9900 .
C78 O4 1.224(11) .
C78 C79 1.504(12) .
C79 C84 1.379(13) .
C79 C80 1.414(12) .
C80 C81 1.397(13) .
C80 H80 0.9500 .
C81 C82 1.397(14) .
C81 H81 0.9500 .
C82 C83 1.352(13) .
C82 H82 0.9500 .
C83 C84 1.433(12) .
C83 H83 0.9500 .
C84 H84 0.9500 .
C85 C90 1.394(11) .
C85 C86 1.411(11) .
C85 P4 1.833(7) .
C86 C87 1.398(12) .
C86 H86 0.9500 .
C87 C88 1.359(12) .
C87 H87 0.9500 .
C88 C89 1.428(12) .
C88 H88 0.9500 .
C89 C90 1.418(11) .
C89 H89 0.9500 .
C90 H90 0.9500 .
C91 C96 1.410(11) .
C91 C92 1.417(11) .
C91 P4 1.835(8) .
C92 C93 1.341(11) .
C92 H92 0.9500 .
C93 C94 1.387(12) .
C93 H93 0.9500 .
C94 C95 1.353(12) .
C94 H94 0.9500 .
C95 C96 1.368(11) .
C95 H95 0.9500 .
C96 H96 0.9500 .
C97 C98 1.379(10) .
C97 C102 1.390(10) .
C97 P5 1.824(7) .
C98 C99 1.417(11) .
C98 H98 0.9500 .
C99 C100 1.380(12) .
C99 H99 0.9500 .
C100 C101 1.346(11) .
C100 H100 0.9500 .
C101 C102 1.397(11) .
C101 H101 0.9500 .
C102 H102 0.9500 .
C103 C108 1.384(10) .
C103 C104 1.390(10) .
C103 P5 1.850(7) .
C104 C105 1.396(11) .
C104 H104 0.9500 .
C105 C106 1.402(12) .
C105 H105 0.9500 .
C106 C107 1.380(12) .
C106 H106 0.9500 .
C107 C108 1.375(11) .
C107 H107 0.9500 .
C108 H108 0.9500 .
C109 C118 1.524(10) .
C109 C110 1.535(10) .
C109 P5 1.868(7) .
C109 H109 1.0000 .
C110 C111 1.501(9) .
C110 H11A 0.9900 .
C110 H11B 0.9900 .
C111 O5 1.215(9) .
C111 C112 1.498(10) .
C112 C113 1.381(10) .
C112 C117 1.389(11) .
C113 C114 1.403(11) .
C113 H113 0.9500 .
C114 C115 1.363(12) .
C114 H114 0.9500 .
C115 C116 1.386(12) .
C115 H115 0.9500 .
C116 C117 1.372(11) .
C116 H116 0.9500 .
C117 H117 0.9500 .
C118 C123 1.398(10) .
C118 C119 1.402(10) .
C119 C120 1.404(11) .
C119 H119 0.9500 .
C120 C121 1.379(12) .
C120 H120 0.9500 .
C121 C122 1.406(10) .
C121 H121 0.9500 .
C122 C123 1.393(9) .
C122 C124 1.512(10) .
C123 H123 0.9500 .
C124 C125 1.545(10) .
C124 P6 1.852(8) .
C124 H124 1.0000 .
C125 C126 1.507(10) .
C125 H12A 0.9900 .
C125 H12B 0.9900 .
C126 O6 1.211(9) .
C126 C127 1.517(10) .
C127 C132 1.382(10) .
C127 C128 1.402(10) .
C128 C129 1.390(11) .
C128 H128 0.9500 .
C129 C130 1.370(11) .
C129 H129 0.9500 .
C130 C131 1.359(12) .
C130 H130 0.9500 .
C131 C132 1.381(11) .
C131 H131 0.9500 .
C132 H132 0.9500 .
C133 C138 1.392(10) .
C133 C134 1.393(10) .
C133 P6 1.829(7) .
C134 C135 1.387(11) .
C134 H134 0.9500 .
C135 C136 1.413(12) .
C135 H135 0.9500 .
C136 C137 1.367(11) .
C136 H136 0.9500 .
C137 C138 1.409(11) .
C137 H137 0.9500 .
C138 H138 0.9500 .
C139 C140 1.399(10) .
C139 C144 1.426(10) .
C139 P6 1.822(7) .
C140 C141 1.380(11) .
C140 H140 0.9500 .
C141 C142 1.390(13) .
C141 H141 0.9500 .
C142 C143 1.408(13) .
C142 H142 0.9500 .
C143 C144 1.357(11) .
C143 H143 0.9500 .
C144 H144 0.9500 .
C145 Cl8 1.729(10) .
C145 Cl7 1.762(10) .
C145 H14C 0.9900 .
C145 H14D 0.9900 .
C146 Cl9 1.742(10) .
C146 Cl10 1.779(11) .
C146 H14E 0.9900 .
C146 H14F 0.9900 .
C148 Cl13 1.758(9) .
C148 Cl14 1.780(9) .
C148 H14G 0.9900 .
C148 H14H 0.9900 .
C149 Cl16 1.760(10) .
C149 Cl15 1.798(9) .
C149 H14I 0.9900 .
C149 H14J 0.9900 .
C150 Cl19 1.686(14) 2_755
C150 Cl19 1.686(14) .
C150 H15A 0.9900 .
C150 H15B 0.9900 .
C147 Cl11 1.726(12) .
C147 Cl12 1.769(14) .
C147 H14K 0.9900 .
C147 H14L 0.9900 .
C47A Cl1A 1.719(15) .
C47A Cl2A 1.744(14) .
C47A H47A 0.9900 .
C47A H47B 0.9900 .
Cl20 C151 1.762(15) .
Cl20 C151 1.763(15) 2_657
Cl21 C151 1.777(14) .
C151 H15C 0.9900 .
C151 H15D 0.9900 .
